data_4345382
loop_
_publ_author_name
'Lu, Dong-Fei'
'Kong, Xiang-Jian'
'Lu, Tong-Bu'
'Long, La-Sheng'
'Zheng, Lan-Sun'

_publ_section_title
;
 Heterometallic Lanthanide-Titanium Oxo Clusters: A New Family of Water
 Oxidation Catalysts.
;
_journal_issue 3
_journal_name_full 'Inorganic chemistry'
_journal_page_first 1057
_journal_page_last 1060
_journal_paper_doi 10.1021/acs.inorgchem.6b03072
_journal_volume 56
_journal_year 2017
_chemical_formula_sum 'C224 H300 Gd4 O58 Ti5'
_chemical_formula_weight 4789.12
_chemical_name_systematic
;
 ?
;
_space_group_crystal_system triclinic
_space_group_IT_number 2
_space_group_name_Hall '-P 1'
_space_group_name_H-M_alt 'P -1'
_symmetry_space_group_name_Hall '-P 1'
_symmetry_space_group_name_H-M 'P -1'
_atom_sites_solution_hydrogens geom
_audit_creation_method SHELXL-2013
_cell_angle_alpha 91.204(3)
_cell_angle_beta 112.068(4)
_cell_angle_gamma 104.052(4)
_cell_formula_units_Z 2
_cell_length_a 21.7883(9)
_cell_length_b 23.4738(11)
_cell_length_c 27.2517(9)
_cell_measurement_reflns_used 13607
_cell_measurement_temperature 100(2)
_cell_measurement_theta_max 65.1980
_cell_measurement_theta_min 3.7520
_cell_volume 12432.3(10)
_computing_cell_refinement 'CrysAlisPro, Agilent Technologies'
_computing_data_collection 'CrysAlisPro, Agilent Technologies'
_computing_data_reduction 'CrysAlisPro, Agilent Technologies'
_computing_structure_refinement 'SHELXL-2013 (Sheldrick, 2013)'
_computing_structure_solution 'SHELXL-2013 (Sheldrick, 2013)'
_diffrn_ambient_temperature 100(2)
_diffrn_detector_area_resol_mean 10.4741
_diffrn_measured_fraction_theta_full 0.843
_diffrn_measured_fraction_theta_max 0.877
_diffrn_measurement_device_type 'SuperNova (Cu) X-ray Source'
_diffrn_measurement_method '\w scans'
_diffrn_radiation_type CuK\a
_diffrn_radiation_wavelength 1.54184
_diffrn_reflns_av_R_equivalents 0.1376
_diffrn_reflns_av_unetI/netI 0.1987
_diffrn_reflns_Laue_measured_fraction_full 0.843
_diffrn_reflns_Laue_measured_fraction_max 0.877
_diffrn_reflns_limit_h_max 25
_diffrn_reflns_limit_h_min -20
_diffrn_reflns_limit_k_max 27
_diffrn_reflns_limit_k_min -27
_diffrn_reflns_limit_l_max 32
_diffrn_reflns_limit_l_min -30
_diffrn_reflns_number 64200
_diffrn_reflns_point_group_measured_fraction_full 0.843
_diffrn_reflns_point_group_measured_fraction_max 0.877
_diffrn_reflns_theta_full 67.684
_diffrn_reflns_theta_max 65.939
_diffrn_reflns_theta_min 3.364
_diffrn_source 'sealed X-ray tube'
_exptl_absorpt_coefficient_mu 8.646
_exptl_absorpt_correction_T_max 1.00000
_exptl_absorpt_correction_T_min 0.30663
_exptl_absorpt_correction_type multi-scan
_exptl_crystal_colour colorless
_exptl_crystal_density_diffrn 1.279
_exptl_crystal_density_meas ?
_exptl_crystal_density_method 'not measured'
_exptl_crystal_description stick
_exptl_crystal_F_000 4948
_exptl_crystal_size_max 0.200
_exptl_crystal_size_mid 0.050
_exptl_crystal_size_min 0.050
_platon_squeeze_details
;
;
_refine_diff_density_max 1.614
_refine_diff_density_min -1.085
_refine_diff_density_rms 0.153
_refine_ls_extinction_method none
_refine_ls_goodness_of_fit_ref 1.040
_refine_ls_hydrogen_treatment constr
_refine_ls_matrix_type full
_refine_ls_number_parameters 2285
_refine_ls_number_reflns 37911
_refine_ls_number_restraints 9524
_refine_ls_restrained_S_all 0.994
_refine_ls_R_factor_all 0.2525
_refine_ls_R_factor_gt 0.1459
_refine_ls_shift/su_max 0.039
_refine_ls_shift/su_mean 0.003
_refine_ls_structure_factor_coef Fsqd
_refine_ls_weighting_details
;
 w=1/[\s^2^(Fo^2^)+(0.2000P)^2^]
 where P=(Fo^2^+2Fc^2^)/3
;
_refine_ls_weighting_scheme calc
_refine_ls_wR_factor_gt 0.3500
_refine_ls_wR_factor_ref 0.4044
_reflns_Friedel_coverage 0.000
_reflns_number_gt 13601
_reflns_number_total 37911
_reflns_threshold_expression 'I > 2\s(I)'
_cod_data_source_file ic6b03072_si_003.cif
_cod_data_source_block Gd8Ti10
_cod_depositor_comments
;
The following automatic conversions were performed:

'_exptl_crystal_density_meas' value 'not measured' was changed to '?'
- the value is perceived as not measured.

Automatic conversion script
Id: cif_fix_values 4973 2017-02-22 13:04:09Z antanas 
;
_cod_original_cell_volume 12432.5(9)
_cod_database_code 4345382
_shelx_space_group_comment
;
The symmetry employed for this shelxl refinement is uniquely defined
by the following loop, which should always be used as a source of
symmetry information in preference to the above space-group names.
They are only intended as comments.
;
_shelx_estimated_absorpt_t_min 0.277
_shelx_estimated_absorpt_t_max 0.672
_platon_gd8ti10_details
;

 The SQUEEZE analysis estimate the electron count to be 1878 
within 3917 ?3 void per formula unit. According to the electron counts and 
the void per formula unit, there are 10 guest water and 10 THF
and 2 tert-butylbenzoic acid. 
However, they are however severely disordered and were therefore 
removed by SQUEEZE in structural refinement.
;
_shelxl_version_number 2013-2

loop_
_space_group_symop_operation_xyz
'x, y, z'
'-x, -y, -z'

loop_
_atom_site_label
_atom_site_type_symbol
_atom_site_fract_x
_atom_site_fract_y
_atom_site_fract_z
_atom_site_U_iso_or_equiv
_atom_site_adp_type
_atom_site_occupancy
_atom_site_site_symmetry_order
_atom_site_calc_flag
_atom_site_refinement_flags_posn
_atom_site_refinement_flags_adp
Gd1 Gd 0.51307(3) 0.50483(4) 0.43302(3) 0.0974(3) Uani 1 1 d . U
Gd2 Gd 0.28315(3) 0.31007(3) 0.31116(3) 0.0716(2) Uani 1 1 d . U
Gd3 Gd 0.27077(3) 0.21491(3) 0.18549(3) 0.0708(2) Uani 1 1 d . U
Gd4 Gd 0.35933(4) 0.15614(4) 0.31966(3) 0.0999(3) Uani 1 1 d . U
Ti1 Ti 0.36532(9) 0.41937(11) 0.42795(8) 0.0851(7) Uani 1 1 d . U
Ti2 Ti 0.27184(9) 0.37437(9) 0.20079(8) 0.0705(6) Uani 1 1 d . U
Ti3 Ti 0.34030(10) 0.48098(10) 0.31127(8) 0.0765(7) Uani 1 1 d . U
Ti4 Ti 0.38049(11) 0.27284(12) 0.42380(9) 0.0946(8) Uani 1 1 d . U
Ti5 Ti 0.28515(12) 0.05841(12) 0.18844(11) 0.1098(8) Uani 1 1 d . U
O1 O 0.2698(5) -0.0309(3) 0.1495(3) 0.142(3) Uani 1 1 d D U
O2 O 0.3914(3) 0.4612(4) 0.3751(3) 0.0778(16) Uani 1 1 d . U
O3 O 0.3663(3) 0.3437(4) 0.4022(3) 0.0830(19) Uani 1 1 d . U
O4 O 0.2665(3) 0.3044(3) 0.2194(3) 0.0808(17) Uani 1 1 d . U
O5 O 0.3087(3) 0.4089(3) 0.2736(3) 0.0745(16) Uani 1 1 d . U
O6 O 0.4484(3) 0.4481(4) 0.4769(3) 0.0839(19) Uani 1 1 d . U
O1W O 0.5004(4) 0.4073(4) 0.3959(3) 0.100(3) Uani 1 1 d . U
O8 O 0.3448(3) 0.2359(4) 0.3620(3) 0.0908(18) Uani 1 1 d . U
O9 O 0.2995(4) 0.1243(4) 0.2230(3) 0.0961(18) Uani 1 1 d . U
O2W O 0.4279(4) 0.3157(4) 0.5056(3) 0.116(3) Uani 1 1 d . U
O1A O 0.5149(4) 0.5145(4) 0.3473(3) 0.093(2) Uani 1 1 d D U
O2A O 0.4149(3) 0.5095(4) 0.2844(3) 0.0858(18) Uani 1 1 d D U
O1B O 0.4607(4) 0.5858(4) 0.4175(3) 0.0984(19) Uani 1 1 d D U
O2B O 0.3641(4) 0.5675(4) 0.3462(3) 0.102(2) Uani 1 1 d D U
O1C O 0.6114(4) 0.5803(5) 0.4442(3) 0.129(3) Uani 1 1 d D U
O2C O 0.6866(4) 0.6181(4) 0.5265(3) 0.110(3) Uani 1 1 d D U
O1D O 0.3272(4) 0.4898(4) 0.4379(3) 0.098(2) Uani 1 1 d D U
O2D O 0.3927(4) 0.5321(5) 0.5199(3) 0.116(2) Uani 1 1 d D U
O1E O 0.2633(3) 0.3895(3) 0.3620(3) 0.0856(18) Uani 1 1 d D U
O2E O 0.2501(4) 0.4684(3) 0.3208(3) 0.0865(18) Uani 1 1 d D U
O1F O 0.2849(4) 0.5193(4) 0.2454(3) 0.0857(19) Uani 1 1 d D U
O2F O 0.2777(4) 0.4600(3) 0.1759(3) 0.091(2) Uani 1 1 d D U
O1G O 0.1749(3) 0.3728(3) 0.1941(3) 0.0809(18) Uani 1 1 d D U
O2G O 0.1716(3) 0.3231(3) 0.2616(3) 0.0828(18) Uani 1 1 d D U
O1H O 0.3586(3) 0.3843(3) 0.1878(3) 0.0767(17) Uani 1 1 d D U
O2H O 0.3540(3) 0.2899(3) 0.1680(3) 0.0739(16) Uani 1 1 d D U
O1I O 0.2190(3) 0.2585(4) 0.3585(3) 0.0925(18) Uani 1 1 d D U
O2I O 0.2923(3) 0.2440(4) 0.4382(3) 0.096(2) Uani 1 1 d D U
O1J O 0.3962(3) 0.3281(3) 0.3065(3) 0.0792(17) Uani 1 1 d D U
O2J O 0.3762(3) 0.2377(3) 0.2672(3) 0.0850(18) Uani 1 1 d D U
O1K O 0.4085(4) 0.2054(4) 0.4686(3) 0.110(2) Uani 1 1 d D U
O2K O 0.3820(4) 0.1256(4) 0.4062(3) 0.114(2) Uani 1 1 d D U
O1L O 0.2298(3) 0.2072(3) 0.2589(3) 0.0833(17) Uani 1 1 d D U
O2L O 0.2398(3) 0.1299(3) 0.3038(3) 0.0887(18) Uani 1 1 d D U
O1M O 0.4391(4) 0.1245(4) 0.2896(3) 0.115(2) Uani 1 1 d D U
O2M O 0.3772(4) 0.0504(4) 0.2243(4) 0.127(2) Uani 1 1 d D U
O1N O 0.2954(4) 0.1714(3) 0.1197(3) 0.098(2) Uani 1 1 d D U
O2N O 0.3149(4) 0.0842(4) 0.1287(3) 0.109(2) Uani 1 1 d D U
O1O O 0.3188(4) 0.0486(4) 0.3140(4) 0.118(2) Uani 1 1 d D U
O2O O 0.2506(5) 0.0056(4) 0.2323(3) 0.119(2) Uani 1 1 d D U
O1P O 0.1664(4) 0.1372(3) 0.1488(3) 0.0953(19) Uani 1 1 d D U
O2P O 0.1889(4) 0.0510(4) 0.1400(4) 0.114(2) Uani 1 1 d D U
O1Q O 0.2221(4) 0.3461(3) 0.1189(3) 0.090(2) Uani 1 1 d D U
O2Q O 0.1989(4) 0.2468(3) 0.1113(3) 0.098(2) Uani 1 1 d D U
O1R O 0.4731(4) 0.2151(4) 0.3734(3) 0.102(2) Uani 1 1 d D U
O2R O 0.4818(4) 0.2926(4) 0.4270(3) 0.103(2) Uani 1 1 d D U
C1 C 0.2378(10) -0.0521(3) 0.0942(3) 0.173(4) Uani 1 1 d D U
H1A H 0.2687 -0.0338 0.0765 0.208 Uiso 1 1 calc R U
H1B H 0.1948 -0.0398 0.0783 0.208 Uiso 1 1 calc R U
C2 C 0.2208(6) -0.1195(3) 0.0833(5) 0.191(5) Uani 1 1 d D U
H2A H 0.2207 -0.1331 0.0486 0.229 Uiso 1 1 calc R U
H2B H 0.1774 -0.1402 0.0865 0.229 Uiso 1 1 calc R U
C3 C 0.2852(4) -0.1227(5) 0.1312(3) 0.189(5) Uani 1 1 d D U
H3A H 0.2840 -0.1637 0.1397 0.226 Uiso 1 1 calc R U
H3B H 0.3283 -0.1042 0.1266 0.226 Uiso 1 1 calc R U
C4 C 0.2732(6) -0.0854(3) 0.1716(3) 0.167(3) Uani 1 1 d D U
H4A H 0.2297 -0.1048 0.1752 0.201 Uiso 1 1 calc R U
H4B H 0.3117 -0.0787 0.2070 0.201 Uiso 1 1 calc R U
C1A C 0.6876(3) 0.6350(5) 0.1862(5) 0.143(5) Uani 1 1 d D U
H1A1 H 0.6886 0.5978 0.2018 0.215 Uiso 1 1 calc R U
H1A2 H 0.7240 0.6675 0.2115 0.215 Uiso 1 1 calc R U
H1A3 H 0.6951 0.6320 0.1531 0.215 Uiso 1 1 calc R U
C2A C 0.6321(6) 0.7138(3) 0.1926(5) 0.154(6) Uani 1 1 d D U
H2A1 H 0.6499 0.7376 0.1692 0.230 Uiso 1 1 calc R U
H2A2 H 0.6663 0.7236 0.2294 0.230 Uiso 1 1 calc R U
H2A3 H 0.5895 0.7224 0.1907 0.230 Uiso 1 1 calc R U
C3A C 0.5722(6) 0.6332(6) 0.1140(2) 0.131(5) Uani 1 1 d D U
H3A1 H 0.5626 0.5909 0.1026 0.196 Uiso 1 1 calc R U
H3A2 H 0.5966 0.6565 0.0942 0.196 Uiso 1 1 calc R U
H3A3 H 0.5289 0.6433 0.1069 0.196 Uiso 1 1 calc R U
C4A C 0.6172(3) 0.64692(12) 0.17403(13) 0.118(3) Uani 1 1 d D U
C5A C 0.5808(2) 0.61323(8) 0.20685(9) 0.111(3) Uani 1 1 d D U
C6A C 0.6149(3) 0.5840(2) 0.24758(19) 0.117(3) Uani 1 1 d D U
H6A H 0.6616 0.5853 0.2553 0.140 Uiso 1 1 calc R U
C7A C 0.5815(3) 0.5531(3) 0.2771(2) 0.107(3) Uani 1 1 d D U
H7A H 0.6051 0.5327 0.3046 0.129 Uiso 1 1 calc R U
C8A C 0.5136(3) 0.5516(3) 0.2667(2) 0.091(3) Uani 1 1 d D U
C9A C 0.4797(3) 0.5807(3) 0.2256(2) 0.106(3) Uani 1 1 d D U
H9A H 0.4331 0.5796 0.2178 0.128 Uiso 1 1 calc R U
C10A C 0.5128(3) 0.6112(3) 0.1959(2) 0.107(3) Uani 1 1 d D U
H10A H 0.4889 0.6309 0.1679 0.129 Uiso 1 1 calc R U
C11A C 0.4779(3) 0.5191(3) 0.2997(2) 0.091(2) Uani 1 1 d D U
C1B C 0.2521(4) 0.8125(6) 0.3703(4) 0.239(8) Uani 1 1 d D U
H1B1 H 0.2533 0.8016 0.3358 0.359 Uiso 1 1 calc R U
H1B2 H 0.2450 0.8521 0.3713 0.359 Uiso 1 1 calc R U
H1B3 H 0.2143 0.7838 0.3749 0.359 Uiso 1 1 calc R U
C2B C 0.3154(5) 0.8166(7) 0.4704(2) 0.223(7) Uani 1 1 d D U
H2B1 H 0.2712 0.8236 0.4660 0.334 Uiso 1 1 calc R U
H2B2 H 0.3529 0.8494 0.4943 0.334 Uiso 1 1 calc R U
H2B3 H 0.3188 0.7795 0.4856 0.334 Uiso 1 1 calc R U
C3B C 0.3776(4) 0.8671(4) 0.4167(5) 0.226(7) Uani 1 1 d D U
H3B1 H 0.3952 0.8923 0.4508 0.339 Uiso 1 1 calc R U
H3B2 H 0.3586 0.8896 0.3875 0.339 Uiso 1 1 calc R U
H3B3 H 0.4151 0.8542 0.4125 0.339 Uiso 1 1 calc R U
C4B C 0.32052(14) 0.81243(19) 0.41541(11) 0.190(5) Uani 1 1 d D U
C5B C 0.34057(9) 0.75650(13) 0.40674(7) 0.167(4) Uani 1 1 d D U
C6B C 0.3036(3) 0.7157(2) 0.3610(2) 0.177(4) Uani 1 1 d D U
H6B H 0.2643 0.7220 0.3335 0.212 Uiso 1 1 calc R U
C7B C 0.3256(3) 0.6655(3) 0.3564(3) 0.148(3) Uani 1 1 d D U
H7B H 0.3000 0.6379 0.3250 0.177 Uiso 1 1 calc R U
C8B C 0.3829(3) 0.6537(2) 0.3952(3) 0.136(3) Uani 1 1 d D U
C9B C 0.4188(4) 0.6949(2) 0.4401(3) 0.148(3) Uani 1 1 d D U
H9B H 0.4584 0.6889 0.4676 0.177 Uiso 1 1 calc R U
C10B C 0.3978(3) 0.7448(3) 0.4457(3) 0.165(4) Uani 1 1 d D U
H10B H 0.4232 0.7721 0.4772 0.198 Uiso 1 1 calc R U
C11B C 0.4063(3) 0.5990(3) 0.3892(3) 0.106(3) Uani 1 1 d D U
C1C C 0.8712(6) 0.6532(4) 0.3490(3) 0.216(7) Uani 1 1 d D U
H1C1 H 0.8274 0.6452 0.3180 0.324 Uiso 1 1 calc R U
H1C2 H 0.8753 0.6168 0.3654 0.324 Uiso 1 1 calc R U
H1C3 H 0.9093 0.6672 0.3376 0.324 Uiso 1 1 calc R U
C2C C 0.8568(6) 0.7552(3) 0.3627(4) 0.210(7) Uani 1 1 d D U
H2C1 H 0.8069 0.7474 0.3440 0.314 Uiso 1 1 calc R U
H2C2 H 0.8785 0.7628 0.3369 0.314 Uiso 1 1 calc R U
H2C3 H 0.8743 0.7900 0.3895 0.314 Uiso 1 1 calc R U
C3C C 0.9471(4) 0.7195(7) 0.4335(4) 0.183(6) Uani 1 1 d D U
H3C1 H 0.9777 0.7462 0.4201 0.274 Uiso 1 1 calc R U
H3C2 H 0.9634 0.6842 0.4428 0.274 Uiso 1 1 calc R U
H3C3 H 0.9471 0.7398 0.4653 0.274 Uiso 1 1 calc R U
C4C C 0.87388(17) 0.70114(11) 0.3902(2) 0.158(4) Uani 1 1 d D U
C5C C 0.82106(12) 0.67724(7) 0.41350(17) 0.149(3) Uani 1 1 d D U
C6C C 0.7586(2) 0.6384(2) 0.3822(3) 0.149(3) Uani 1 1 d D U
H6C H 0.7491 0.6266 0.3459 0.178 Uiso 1 1 calc R U
C7C C 0.7097(3) 0.6164(3) 0.4027(2) 0.136(3) Uani 1 1 d D U
H7C H 0.6667 0.5902 0.3803 0.163 Uiso 1 1 calc R U
C8C C 0.7228(3) 0.6323(3) 0.4556(2) 0.129(3) Uani 1 1 d D U
C9C C 0.7856(3) 0.6715(3) 0.4869(3) 0.138(3) Uani 1 1 d D U
H9C H 0.7953 0.6830 0.5232 0.165 Uiso 1 1 calc R U
C10C C 0.8343(3) 0.6941(3) 0.4663(2) 0.148(3) Uani 1 1 d D U
H10C H 0.8769 0.7211 0.4884 0.178 Uiso 1 1 calc R U
C11C C 0.6700(3) 0.6085(3) 0.4779(3) 0.123(3) Uani 1 1 d D U
C1D C 0.0663(4) 0.5969(4) 0.4572(5) 0.163(6) Uani 1 1 d D U
H1D1 H 0.0375 0.5791 0.4203 0.244 Uiso 1 1 calc R U
H1D2 H 0.0399 0.6156 0.4716 0.244 Uiso 1 1 calc R U
H1D3 H 0.0808 0.5661 0.4789 0.244 Uiso 1 1 calc R U
C2D C 0.1102(7) 0.6739(4) 0.4072(3) 0.182(6) Uani 1 1 d D U
H2D1 H 0.1488 0.7070 0.4091 0.273 Uiso 1 1 calc R U
H2D2 H 0.0704 0.6886 0.4031 0.273 Uiso 1 1 calc R U
H2D3 H 0.0983 0.6448 0.3764 0.273 Uiso 1 1 calc R U
C3D C 0.1525(7) 0.6905(4) 0.5070(3) 0.188(6) Uani 1 1 d D U
H3D1 H 0.1491 0.6702 0.5374 0.282 Uiso 1 1 calc R U
H3D2 H 0.1221 0.7167 0.4983 0.282 Uiso 1 1 calc R U
H3D3 H 0.2001 0.7139 0.5164 0.282 Uiso 1 1 calc R U
C4D C 0.13084(18) 0.64442(12) 0.45856(18) 0.139(4) Uani 1 1 d D U
C5D C 0.18662(13) 0.61454(8) 0.46405(13) 0.129(3) Uani 1 1 d D U
C6D C 0.1896(3) 0.5892(2) 0.4188(2) 0.129(3) Uani 1 1 d D U
H6D H 0.1565 0.5907 0.3845 0.155 Uiso 1 1 calc R U
C7D C 0.2408(3) 0.5619(3) 0.4236(3) 0.115(2) Uani 1 1 d D U
H7D H 0.2426 0.5450 0.3923 0.138 Uiso 1 1 calc R U
C8D C 0.2897(3) 0.5589(3) 0.4733(2) 0.112(3) Uani 1 1 d D U
C9D C 0.2868(3) 0.5837(3) 0.5183(2) 0.120(3) Uani 1 1 d D U
H9D H 0.3194 0.5816 0.5527 0.144 Uiso 1 1 calc R U
C10D C 0.2357(3) 0.6118(3) 0.5132(3) 0.133(3) Uani 1 1 d D U
H10D H 0.2347 0.6297 0.5444 0.159 Uiso 1 1 calc R U
C11D C 0.3439(3) 0.5284(3) 0.4770(3) 0.106(3) Uani 1 1 d D U
C1E C -0.0184(6) 0.4042(6) 0.4254(2) 0.179(6) Uani 1 1 d D U
H1E1 H 0.0065 0.3777 0.4467 0.269 Uiso 1 1 calc R U
H1E2 H -0.0623 0.3990 0.4293 0.269 Uiso 1 1 calc R U
H1E3 H 0.0092 0.4453 0.4378 0.269 Uiso 1 1 calc R U
C2E C -0.0767(6) 0.3254(3) 0.3454(6) 0.175(6) Uani 1 1 d D U
H2E1 H -0.0565 0.3055 0.3259 0.263 Uiso 1 1 calc R U
H2E2 H -0.1232 0.3257 0.3215 0.263 Uiso 1 1 calc R U
H2E3 H -0.0787 0.3043 0.3757 0.263 Uiso 1 1 calc R U
C3E C -0.0722(5) 0.4324(3) 0.3356(5) 0.177(6) Uani 1 1 d D U
H3E1 H -0.0441 0.4732 0.3489 0.265 Uiso 1 1 calc R U
H3E2 H -0.1151 0.4266 0.3412 0.265 Uiso 1 1 calc R U
H3E3 H -0.0828 0.4246 0.2974 0.265 Uiso 1 1 calc R U
C4E C -0.0322(3) 0.38933(17) 0.36612(11) 0.144(4) Uani 1 1 d D U
C5E C 0.0363(2) 0.39792(12) 0.36016(7) 0.119(3) Uani 1 1 d D U
C6E C 0.0778(2) 0.3610(3) 0.3794(2) 0.117(3) Uani 1 1 d D U
H6E H 0.0636 0.3290 0.3970 0.141 Uiso 1 1 calc R U
C7E C 0.1401(3) 0.3693(3) 0.3738(2) 0.103(3) Uani 1 1 d D U
H7E H 0.1680 0.3433 0.3876 0.124 Uiso 1 1 calc R U
C8E C 0.1612(2) 0.4155(3) 0.3481(2) 0.098(2) Uani 1 1 d D U
C9E C 0.1197(3) 0.4531(3) 0.3288(3) 0.116(3) Uani 1 1 d D U
H9E H 0.1339 0.4854 0.3116 0.139 Uiso 1 1 calc R U
C10E C 0.0578(3) 0.4438(3) 0.3345(2) 0.120(3) Uani 1 1 d D U
H10E H 0.0295 0.4695 0.3205 0.144 Uiso 1 1 calc R U
C11E C 0.2288(3) 0.4254(3) 0.3419(3) 0.091(2) Uani 1 1 d D U
C1F C 0.2688(3) 0.7337(4) 0.0668(6) 0.189(7) Uani 1 1 d D U
H1F1 H 0.2331 0.7085 0.0348 0.283 Uiso 1 1 calc R U
H1F2 H 0.2810 0.7743 0.0585 0.283 Uiso 1 1 calc R U
H1F3 H 0.2516 0.7334 0.0953 0.283 Uiso 1 1 calc R U
C2F C 0.3957(5) 0.7590(4) 0.1240(4) 0.182(6) Uani 1 1 d D U
H2F1 H 0.3826 0.7767 0.1501 0.273 Uiso 1 1 calc R U
H2F2 H 0.4104 0.7895 0.1037 0.273 Uiso 1 1 calc R U
H2F3 H 0.4337 0.7417 0.1426 0.273 Uiso 1 1 calc R U
C3F C 0.3478(4) 0.6934(6) 0.0368(3) 0.163(6) Uani 1 1 d D U
H3F1 H 0.3959 0.6924 0.0485 0.244 Uiso 1 1 calc R U
H3F2 H 0.3393 0.7229 0.0119 0.244 Uiso 1 1 calc R U
H3F3 H 0.3175 0.6544 0.0189 0.244 Uiso 1 1 calc R U
C4F C 0.33340(12) 0.7100(2) 0.0854(2) 0.140(4) Uani 1 1 d D U
C5F C 0.32001(8) 0.6564(2) 0.11373(17) 0.141(4) Uani 1 1 d D U
C6F C 0.3100(2) 0.6632(3) 0.1609(2) 0.135(3) Uani 1 1 d D U
H6F H 0.3116 0.7014 0.1746 0.162 Uiso 1 1 calc R U
C7F C 0.2979(3) 0.6158(2) 0.1882(3) 0.120(3) Uani 1 1 d D U
H7F H 0.2915 0.6212 0.2204 0.145 Uiso 1 1 calc R U
C8F C 0.2953(3) 0.5598(2) 0.1681(2) 0.116(3) Uani 1 1 d D U
C9F C 0.3048(3) 0.5524(3) 0.1211(2) 0.125(3) Uani 1 1 d D U
H9F H 0.3026 0.5141 0.1072 0.150 Uiso 1 1 calc R U
C10F C 0.3176(4) 0.6007(2) 0.0940(3) 0.138(4) Uani 1 1 d D U
H10F H 0.3247 0.5954 0.0621 0.166 Uiso 1 1 calc R U
C11F C 0.2812(3) 0.5083(3) 0.1984(3) 0.095(2) Uani 1 1 d D U
C1G C -0.1804(7) 0.3053(6) 0.0868(2) 0.190(6) Uani 1 1 d D U
H1G1 H -0.1501 0.3268 0.0704 0.285 Uiso 1 1 calc R U
H1G2 H -0.2254 0.3134 0.0710 0.285 Uiso 1 1 calc R U
H1G3 H -0.1860 0.2627 0.0805 0.285 Uiso 1 1 calc R U
C2G C -0.1836(5) 0.2776(4) 0.1733(3) 0.183(7) Uani 1 1 d D U
H2G1 H -0.1652 0.2432 0.1746 0.274 Uiso 1 1 calc R U
H2G2 H -0.2333 0.2656 0.1522 0.274 Uiso 1 1 calc R U
H2G3 H -0.1746 0.2935 0.2096 0.274 Uiso 1 1 calc R U
C3G C -0.1604(5) 0.3854(3) 0.1576(5) 0.181(6) Uani 1 1 d D U
H3G1 H -0.1310 0.4029 0.1945 0.271 Uiso 1 1 calc R U
H3G2 H -0.2088 0.3797 0.1519 0.271 Uiso 1 1 calc R U
H3G3 H -0.1492 0.4118 0.1331 0.271 Uiso 1 1 calc R U
C4G C -0.1483(2) 0.32566(12) 0.14734(13) 0.130(4) Uani 1 1 d D U
C5G C -0.07170(18) 0.33163(8) 0.16814(9) 0.121(3) Uani 1 1 d D U
C6G C -0.0395(3) 0.3052(2) 0.2118(2) 0.118(3) Uani 1 1 d D U
H6G H -0.0656 0.2823 0.2292 0.141 Uiso 1 1 calc R U
C7G C 0.0304(2) 0.3118(3) 0.2301(3) 0.108(3) Uani 1 1 d D U
H7G H 0.0520 0.2941 0.2607 0.130 Uiso 1 1 calc R U
C8G C 0.0695(3) 0.3436(3) 0.2050(2) 0.105(3) Uani 1 1 d D U
C9G C 0.0373(3) 0.3705(3) 0.1613(3) 0.109(3) Uani 1 1 d D U
H9G H 0.0633 0.3928 0.1435 0.131 Uiso 1 1 calc R U
C10G C -0.0325(3) 0.3649(3) 0.1434(3) 0.125(3) Uani 1 1 d D U
H10G H -0.0538 0.3840 0.1139 0.150 Uiso 1 1 calc R U
C11G C 0.1459(3) 0.3505(3) 0.2240(3) 0.083(2) Uani 1 1 d D U
C1H C 0.6223(4) 0.3723(3) 0.0827(5) 0.165(6) Uani 1 1 d D U
H1H1 H 0.6238 0.3645 0.0477 0.248 Uiso 1 1 calc R U
H1H2 H 0.5977 0.3358 0.0916 0.248 Uiso 1 1 calc R U
H1H3 H 0.6693 0.3859 0.1098 0.248 Uiso 1 1 calc R U
C2H C 0.6394(5) 0.4786(3) 0.1093(5) 0.163(6) Uani 1 1 d D U
H2H1 H 0.6187 0.5117 0.1012 0.245 Uiso 1 1 calc R U
H2H2 H 0.6769 0.4840 0.0968 0.245 Uiso 1 1 calc R U
H2H3 H 0.6576 0.4771 0.1479 0.245 Uiso 1 1 calc R U
C3H C 0.5458(6) 0.4270(6) 0.0218(3) 0.167(6) Uani 1 1 d D U
H3H1 H 0.5247 0.3878 0.0008 0.250 Uiso 1 1 calc R U
H3H2 H 0.5782 0.4509 0.0083 0.250 Uiso 1 1 calc R U
H3H3 H 0.5098 0.4466 0.0189 0.250 Uiso 1 1 calc R U
C4H C 0.58453(17) 0.4203(2) 0.08088(12) 0.104(3) Uani 1 1 d D U
C5H C 0.53171(12) 0.40121(16) 0.10497(8) 0.098(3) Uani 1 1 d D U
C6H C 0.4981(2) 0.3419(3) 0.1006(2) 0.087(3) Uani 1 1 d D U
H6H H 0.5086 0.3133 0.0822 0.104 Uiso 1 1 calc R U
C7H C 0.4498(3) 0.3233(3) 0.1224(2) 0.090(3) Uani 1 1 d D U
H7H H 0.4277 0.2824 0.1189 0.108 Uiso 1 1 calc R U
C8H C 0.4334(3) 0.3642(2) 0.1492(2) 0.078(2) Uani 1 1 d D U
C9H C 0.4668(3) 0.4235(3) 0.1538(2) 0.084(3) Uani 1 1 d D U
H9H H 0.4562 0.4521 0.1722 0.101 Uiso 1 1 calc R U
C10H C 0.5154(3) 0.4419(3) 0.1322(2) 0.095(3) Uani 1 1 d D U
H10H H 0.5378 0.4828 0.1361 0.114 Uiso 1 1 calc R U
C11H C 0.3799(3) 0.3437(3) 0.1723(2) 0.078(2) Uani 1 1 d D U
C1I C 0.0352(6) 0.0929(5) 0.5127(3) 0.186(6) Uani 1 1 d D U
H1I1 H 0.0729 0.0748 0.5179 0.278 Uiso 1 1 calc R U
H1I2 H -0.0016 0.0653 0.5194 0.278 Uiso 1 1 calc R U
H1I3 H 0.0523 0.1293 0.5376 0.278 Uiso 1 1 calc R U
C2I C -0.0293(7) 0.0500(3) 0.4155(4) 0.195(6) Uani 1 1 d D U
H2I1 H -0.0421 0.0599 0.3788 0.292 Uiso 1 1 calc R U
H2I2 H -0.0707 0.0291 0.4207 0.292 Uiso 1 1 calc R U
H2I3 H 0.0019 0.0246 0.4217 0.292 Uiso 1 1 calc R U
C3I C -0.0476(3) 0.1413(4) 0.4477(5) 0.191(6) Uani 1 1 d D U
H3I1 H -0.0270 0.1781 0.4724 0.286 Uiso 1 1 calc R U
H3I2 H -0.0857 0.1166 0.4550 0.286 Uiso 1 1 calc R U
H3I3 H -0.0648 0.1507 0.4110 0.286 Uiso 1 1 calc R U
C4I C 0.0073(2) 0.10764(12) 0.45526(14) 0.150(4) Uani 1 1 d D U
C5I C 0.06550(15) 0.14231(7) 0.44118(10) 0.138(3) Uani 1 1 d D U
C6I C 0.1331(2) 0.1471(2) 0.4747(2) 0.139(3) Uani 1 1 d D U
H6I H 0.1427 0.1286 0.5064 0.167 Uiso 1 1 calc R U
C7I C 0.1868(3) 0.1787(3) 0.4622(2) 0.129(3) Uani 1 1 d D U
H7I H 0.2329 0.1818 0.4855 0.155 Uiso 1 1 calc R U
C8I C 0.1738(3) 0.2059(3) 0.4163(2) 0.113(3) Uani 1 1 d D U
C9I C 0.1063(2) 0.2011(3) 0.3824(3) 0.117(3) Uani 1 1 d D U
H9I H 0.0968 0.2191 0.3505 0.140 Uiso 1 1 calc R U
C10I C 0.0527(3) 0.1700(3) 0.3952(2) 0.129(3) Uani 1 1 d D U
H10I H 0.0066 0.1675 0.3723 0.155 Uiso 1 1 calc R U
C11I C 0.2332(3) 0.2399(3) 0.4035(3) 0.102(2) Uani 1 1 d D U
C1J C 0.6903(4) 0.3217(4) 0.2362(3) 0.158(5) Uani 1 1 d D U
H1J1 H 0.6907 0.2833 0.2496 0.237 Uiso 1 1 calc R U
H1J2 H 0.7332 0.3383 0.2314 0.237 Uiso 1 1 calc R U
H1J3 H 0.6512 0.3164 0.2019 0.237 Uiso 1 1 calc R U
C2J C 0.7361(5) 0.3619(6) 0.3331(3) 0.176(6) Uani 1 1 d D U
H2J1 H 0.7314 0.3883 0.3591 0.265 Uiso 1 1 calc R U
H2J2 H 0.7829 0.3748 0.3341 0.265 Uiso 1 1 calc R U
H2J3 H 0.7274 0.3213 0.3421 0.265 Uiso 1 1 calc R U
C3J C 0.6996(6) 0.4275(3) 0.2628(4) 0.163(6) Uani 1 1 d D U
H3J1 H 0.6887 0.4267 0.2244 0.245 Uiso 1 1 calc R U
H3J2 H 0.7485 0.4474 0.2827 0.245 Uiso 1 1 calc R U
H3J3 H 0.6718 0.4492 0.2726 0.245 Uiso 1 1 calc R U
C4J C 0.6837(3) 0.3640(2) 0.27653(9) 0.114(4) Uani 1 1 d D U
C5J C 0.6126(2) 0.3441(2) 0.27803(6) 0.108(3) Uani 1 1 d D U
C6J C 0.5816(2) 0.3862(3) 0.28680(18) 0.105(3) Uani 1 1 d D U
H6J H 0.6047 0.4271 0.2919 0.126 Uiso 1 1 calc R U
C7J C 0.5172(3) 0.3685(3) 0.2882(3) 0.091(2) Uani 1 1 d D U
H7J H 0.4965 0.3977 0.2942 0.109 Uiso 1 1 calc R U
C8J C 0.4820(2) 0.3094(2) 0.2810(2) 0.086(2) Uani 1 1 d D U
C9J C 0.5132(2) 0.2674(3) 0.2722(2) 0.095(3) Uani 1 1 d D U
H9J H 0.4900 0.2265 0.2674 0.114 Uiso 1 1 calc R U
C10J C 0.5780(3) 0.2847(3) 0.2706(3) 0.104(3) Uani 1 1 d D U
H10J H 0.5987 0.2556 0.2643 0.125 Uiso 1 1 calc R U
C11J C 0.4123(3) 0.2911(4) 0.2833(3) 0.083(2) Uani 1 1 d D U
C1K C 0.4739(6) -0.0574(3) 0.6031(5) 0.166(6) Uani 1 1 d D U
H1K1 H 0.4257 -0.0801 0.5844 0.249 Uiso 1 1 calc R U
H1K2 H 0.4960 -0.0765 0.6341 0.249 Uiso 1 1 calc R U
H1K3 H 0.4979 -0.0560 0.5790 0.249 Uiso 1 1 calc R U
C2K C 0.5510(4) 0.0362(6) 0.6615(5) 0.183(6) Uani 1 1 d D U
H2K1 H 0.5830 0.0371 0.6439 0.275 Uiso 1 1 calc R U
H2K2 H 0.5630 0.0141 0.6923 0.275 Uiso 1 1 calc R U
H2K3 H 0.5539 0.0768 0.6736 0.275 Uiso 1 1 calc R U
C3K C 0.4259(3) 0.0017(6) 0.6494(3) 0.172(6) Uani 1 1 d D U
H3K1 H 0.4262 0.0416 0.6610 0.258 Uiso 1 1 calc R U
H3K2 H 0.4395 -0.0197 0.6806 0.258 Uiso 1 1 calc R U
H3K3 H 0.3795 -0.0195 0.6243 0.258 Uiso 1 1 calc R U
C4K C 0.47710(11) 0.0059(2) 0.62183(17) 0.157(4) Uani 1 1 d D U
C5K C 0.45776(7) 0.0436(2) 0.57689(12) 0.147(4) Uani 1 1 d D U
C6K C 0.4312(2) 0.0199(3) 0.52393(19) 0.146(4) Uani 1 1 d D U
H6K H 0.4242 -0.0212 0.5149 0.176 Uiso 1 1 calc R U
C7K C 0.4145(4) 0.0558(2) 0.4839(3) 0.134(3) Uani 1 1 d D U
H7K H 0.3970 0.0391 0.4477 0.161 Uiso 1 1 calc R U
C8K C 0.4231(4) 0.1156(2) 0.4959(2) 0.129(3) Uani 1 1 d D U
C9K C 0.4500(4) 0.1397(3) 0.5488(2) 0.134(3) Uani 1 1 d D U
H9K H 0.4568 0.1807 0.5577 0.161 Uiso 1 1 calc R U
C10K C 0.4670(4) 0.1037(2) 0.5888(3) 0.146(3) Uani 1 1 d D U
H10K H 0.4854 0.1205 0.6250 0.175 Uiso 1 1 calc R U
C11K C 0.4036(4) 0.1545(3) 0.4518(3) 0.112(3) Uani 1 1 d D U
C1L C -0.1120(7) 0.0207(3) 0.2260(6) 0.210(7) Uani 1 1 d D U
H1L1 H -0.0955 0.0001 0.2039 0.315 Uiso 1 1 calc R U
H1L2 H -0.1624 0.0077 0.2117 0.315 Uiso 1 1 calc R U
H1L3 H -0.0933 0.0116 0.2627 0.315 Uiso 1 1 calc R U
C2L C -0.1018(4) 0.1197(4) 0.2690(3) 0.174(6) Uani 1 1 d D U
H2L1 H -0.0752 0.1096 0.3040 0.261 Uiso 1 1 calc R U
H2L2 H -0.1509 0.1071 0.2620 0.261 Uiso 1 1 calc R U
H2L3 H -0.0876 0.1626 0.2688 0.261 Uiso 1 1 calc R U
C3L C -0.1297(5) 0.1049(5) 0.1711(3) 0.167(6) Uani 1 1 d D U
H3L1 H -0.1186 0.1481 0.1727 0.251 Uiso 1 1 calc R U
H3L2 H -0.1789 0.0889 0.1625 0.251 Uiso 1 1 calc R U
H3L3 H -0.1179 0.0886 0.1434 0.251 Uiso 1 1 calc R U
C4L C -0.0884(2) 0.08786(16) 0.22515(10) 0.138(4) Uani 1 1 d D U
C5L C -0.01165(16) 0.10756(11) 0.23812(6) 0.125(3) Uani 1 1 d D U
C6L C 0.0300(2) 0.0743(3) 0.2686(2) 0.128(3) Uani 1 1 d D U
H6L H 0.0107 0.0398 0.2811 0.153 Uiso 1 1 calc R U
C7L C 0.1001(3) 0.0920(3) 0.2807(3) 0.109(3) Uani 1 1 d D U
H7L H 0.1293 0.0698 0.3016 0.131 Uiso 1 1 calc R U
C8L C 0.1272(2) 0.1424(3) 0.2618(2) 0.098(3) Uani 1 1 d D U
C9L C 0.0860(3) 0.1758(3) 0.2317(3) 0.106(2) Uani 1 1 d D U
H9L H 0.1052 0.2103 0.2192 0.127 Uiso 1 1 calc R U
C10L C 0.0156(3) 0.1576(3) 0.2200(3) 0.122(3) Uani 1 1 d D U
H10L H -0.0136 0.1800 0.1994 0.146 Uiso 1 1 calc R U
C11L C 0.2028(3) 0.1607(3) 0.2755(3) 0.083(2) Uani 1 1 d D U
C1M C 0.6377(7) 0.0557(6) 0.1371(2) 0.216(7) Uani 1 1 d D U
H1M1 H 0.6725 0.0399 0.1313 0.323 Uiso 1 1 calc R U
H1M2 H 0.6295 0.0879 0.1153 0.323 Uiso 1 1 calc R U
H1M3 H 0.5948 0.0241 0.1270 0.323 Uiso 1 1 calc R U
C2M C 0.7033(5) 0.0379(3) 0.2299(4) 0.219(7) Uani 1 1 d D U
H2M1 H 0.7218 0.0530 0.2679 0.328 Uiso 1 1 calc R U
H2M2 H 0.7413 0.0362 0.2194 0.328 Uiso 1 1 calc R U
H2M3 H 0.6722 -0.0019 0.2236 0.328 Uiso 1 1 calc R U
C3M C 0.7127(5) 0.1420(3) 0.2064(6) 0.211(7) Uani 1 1 d D U
H3M1 H 0.6867 0.1691 0.1875 0.317 Uiso 1 1 calc R U
H3M2 H 0.7484 0.1408 0.1932 0.317 Uiso 1 1 calc R U
H3M3 H 0.7341 0.1558 0.2447 0.317 Uiso 1 1 calc R U
C4M C 0.6636(3) 0.07948(12) 0.19663(14) 0.188(5) Uani 1 1 d D U
C5M C 0.6040(2) 0.08182(8) 0.21200(9) 0.159(4) Uani 1 1 d D U
C6M C 0.5378(2) 0.0482(2) 0.1808(2) 0.162(3) Uani 1 1 d D U
H6M H 0.5303 0.0238 0.1497 0.195 Uiso 1 1 calc R U
C7M C 0.4825(3) 0.0493(3) 0.1937(2) 0.137(3) Uani 1 1 d D U
H7M H 0.4378 0.0257 0.1715 0.165 Uiso 1 1 calc R U
C8M C 0.4918(3) 0.0844(3) 0.2386(2) 0.140(3) Uani 1 1 d D U
C9M C 0.5576(3) 0.1182(3) 0.2696(3) 0.144(3) Uani 1 1 d D U
H9M H 0.5648 0.1431 0.3003 0.173 Uiso 1 1 calc R U
C10M C 0.6137(3) 0.1170(3) 0.2572(2) 0.152(4) Uani 1 1 d D U
H10M H 0.6585 0.1402 0.2796 0.182 Uiso 1 1 calc R U
C11M C 0.4314(3) 0.0861(3) 0.2533(3) 0.114(3) Uani 1 1 d D U
C1N C 0.3580(5) 0.1362(6) -0.1135(3) 0.167(6) Uani 1 1 d D U
H1N1 H 0.3219 0.1047 -0.1096 0.250 Uiso 1 1 calc R U
H1N2 H 0.3713 0.1221 -0.1411 0.250 Uiso 1 1 calc R U
H1N3 H 0.3407 0.1708 -0.1237 0.250 Uiso 1 1 calc R U
C2N C 0.4695(4) 0.1141(3) -0.0567(5) 0.170(6) Uani 1 1 d D U
H2N1 H 0.5056 0.1211 -0.0207 0.254 Uiso 1 1 calc R U
H2N2 H 0.4904 0.1239 -0.0827 0.254 Uiso 1 1 calc R U
H2N3 H 0.4431 0.0724 -0.0647 0.254 Uiso 1 1 calc R U
C3N C 0.4604(6) 0.2184(3) -0.0575(5) 0.165(6) Uani 1 1 d D U
H3N1 H 0.4275 0.2421 -0.0703 0.248 Uiso 1 1 calc R U
H3N2 H 0.4867 0.2205 -0.0800 0.248 Uiso 1 1 calc R U
H3N3 H 0.4919 0.2338 -0.0205 0.248 Uiso 1 1 calc R U
C4N C 0.42121(15) 0.1534(2) -0.05993(17) 0.138(4) Uani 1 1 d D U
C5N C 0.39512(10) 0.14667(17) -0.01535(12) 0.123(3) Uani 1 1 d D U
C6N C 0.3993(3) 0.0998(3) 0.0144(2) 0.121(3) Uani 1 1 d D U
H6N H 0.4192 0.0706 0.0070 0.145 Uiso 1 1 calc R U
C7N C 0.3750(3) 0.0946(3) 0.0548(2) 0.113(3) Uani 1 1 d D U
H7N H 0.3781 0.0619 0.0747 0.135 Uiso 1 1 calc R U
C8N C 0.3462(3) 0.1371(3) 0.0663(2) 0.108(3) Uani 1 1 d D U
C9N C 0.3423(3) 0.1842(3) 0.0365(2) 0.111(3) Uani 1 1 d D U
H9N H 0.3229 0.2137 0.0441 0.133 Uiso 1 1 calc R U
C10N C 0.3659(3) 0.1891(3) -0.0040(2) 0.124(3) Uani 1 1 d D U
H10N H 0.3622 0.2215 -0.0242 0.149 Uiso 1 1 calc R U
C11N C 0.3190(3) 0.1321(3) 0.1097(2) 0.097(2) Uani 1 1 d D U
C1O C 0.0435(7) -0.1982(3) 0.3238(4) 0.213(7) Uani 1 1 d D U
H1O1 H 0.0378 -0.1937 0.2868 0.320 Uiso 1 1 calc R U
H1O2 H -0.0014 -0.2160 0.3250 0.320 Uiso 1 1 calc R U
H1O3 H 0.0739 -0.2238 0.3381 0.320 Uiso 1 1 calc R U
C2O C 0.1098(7) -0.1455(6) 0.4165(3) 0.201(7) Uani 1 1 d D U
H2O1 H 0.1460 -0.1651 0.4209 0.302 Uiso 1 1 calc R U
H2O2 H 0.0752 -0.1699 0.4278 0.302 Uiso 1 1 calc R U
H2O3 H 0.1298 -0.1068 0.4385 0.302 Uiso 1 1 calc R U
C3O C 0.0176(3) -0.1065(4) 0.3506(6) 0.214(7) Uani 1 1 d D U
H3O1 H 0.0340 -0.0739 0.3795 0.321 Uiso 1 1 calc R U
H3O2 H -0.0225 -0.1354 0.3517 0.321 Uiso 1 1 calc R U
H3O3 H 0.0048 -0.0908 0.3162 0.321 Uiso 1 1 calc R U
C4O C 0.07558(15) -0.13683(11) 0.3577(2) 0.180(4) Uani 1 1 d D U
C5O C 0.12657(10) -0.09834(7) 0.3382(2) 0.164(4) Uani 1 1 d D U
C6O C 0.1163(3) -0.1052(2) 0.2848(2) 0.174(4) Uani 1 1 d D U
H6O H 0.0772 -0.1341 0.2604 0.209 Uiso 1 1 calc R U
C7O C 0.1624(3) -0.0703(3) 0.2666(3) 0.151(3) Uani 1 1 d D U
H7O H 0.1542 -0.0756 0.2298 0.182 Uiso 1 1 calc R U
C8O C 0.2201(3) -0.0278(3) 0.3009(2) 0.136(3) Uani 1 1 d D U
C9O C 0.2303(3) -0.0211(3) 0.3541(2) 0.150(3) Uani 1 1 d D U
H9O H 0.2695 0.0075 0.3786 0.179 Uiso 1 1 calc R U
C10O C 0.1838(3) -0.0558(3) 0.3724(3) 0.166(4) Uani 1 1 d D U
H10O H 0.1916 -0.0501 0.4091 0.199 Uiso 1 1 calc R U
C11O C 0.2704(3) 0.0104(3) 0.2809(3) 0.120(3) Uani 1 1 d D U
C1P C -0.1518(6) -0.0984(3) -0.0006(4) 0.169(6) Uani 1 1 d D U
H1P1 H -0.1476 -0.0887 -0.0341 0.253 Uiso 1 1 calc R U
H1P2 H -0.1978 -0.1245 -0.0082 0.253 Uiso 1 1 calc R U
H1P3 H -0.1170 -0.1185 0.0188 0.253 Uiso 1 1 calc R U
C2P C -0.1778(5) -0.0009(4) -0.0048(4) 0.200(7) Uani 1 1 d D U
H2P1 H -0.1696 0.0373 0.0151 0.299 Uiso 1 1 calc R U
H2P2 H -0.2273 -0.0200 -0.0212 0.299 Uiso 1 1 calc R U
H2P3 H -0.1595 0.0053 -0.0327 0.299 Uiso 1 1 calc R U
C3P C -0.1741(4) -0.0537(6) 0.0745(3) 0.184(6) Uani 1 1 d D U
H3P1 H -0.1465 -0.0728 0.1030 0.276 Uiso 1 1 calc R U
H3P2 H -0.2208 -0.0800 0.0568 0.276 Uiso 1 1 calc R U
H3P3 H -0.1763 -0.0165 0.0899 0.276 Uiso 1 1 calc R U
C4P C -0.1412(2) -0.0410(2) 0.03392(9) 0.161(4) Uani 1 1 d D U
C5P C -0.06501(16) -0.00928(19) 0.06112(6) 0.149(4) Uani 1 1 d D U
C6P C -0.0151(2) -0.0388(3) 0.06886(19) 0.160(3) Uani 1 1 d D U
H6P H -0.0284 -0.0800 0.0571 0.192 Uiso 1 1 calc R U
C7P C 0.0541(3) -0.0092(3) 0.0935(3) 0.147(3) Uani 1 1 d D U
H7P H 0.0875 -0.0303 0.0979 0.176 Uiso 1 1 calc R U
C8P C 0.0754(3) 0.0509(3) 0.1120(3) 0.128(3) Uani 1 1 d D U
C9P C 0.0253(3) 0.0808(3) 0.1039(3) 0.127(3) Uani 1 1 d D U
H9P H 0.0385 0.1220 0.1154 0.152 Uiso 1 1 calc R U
C10P C -0.0438(3) 0.0508(3) 0.0791(3) 0.141(3) Uani 1 1 d D U
H10P H -0.0774 0.0718 0.0742 0.170 Uiso 1 1 calc R U
C11P C 0.1506(3) 0.0828(3) 0.1381(3) 0.108(2) Uani 1 1 d D U
C1Q C -0.0221(5) 0.2877(6) -0.1485(3) 0.255(8) Uani 1 1 d D U
H1Q1 H 0.0204 0.2769 -0.1437 0.383 Uiso 1 1 calc R U
H1Q2 H -0.0134 0.3308 -0.1469 0.383 Uiso 1 1 calc R U
H1Q3 H -0.0578 0.2690 -0.1833 0.383 Uiso 1 1 calc R U
C2Q C -0.0940(4) 0.3016(4) -0.0970(5) 0.246(7) Uani 1 1 d D U
H2Q1 H -0.0886 0.3377 -0.1142 0.369 Uiso 1 1 calc R U
H2Q2 H -0.0819 0.3122 -0.0589 0.369 Uiso 1 1 calc R U
H2Q3 H -0.1418 0.2774 -0.1136 0.369 Uiso 1 1 calc R U
C3Q C -0.0832(7) 0.1992(3) -0.1191(6) 0.277(8) Uani 1 1 d D U
H3Q1 H -0.0818 0.1856 -0.1528 0.416 Uiso 1 1 calc R U
H3Q2 H -0.1311 0.1924 -0.1232 0.416 Uiso 1 1 calc R U
H3Q3 H -0.0599 0.1773 -0.0909 0.416 Uiso 1 1 calc R U
C4Q C -0.04625(13) 0.2661(3) -0.10372(10) 0.205(4) Uani 1 1 d D U
C5Q C 0.01679(8) 0.2749(2) -0.05209(7) 0.193(4) Uani 1 1 d D U
C6Q C 0.0383(2) 0.2260(3) -0.0324(2) 0.183(4) Uani 1 1 d D U
H6Q H 0.0138 0.1875 -0.0511 0.220 Uiso 1 1 calc R U
C7Q C 0.0956(3) 0.2337(3) 0.0146(3) 0.167(3) Uani 1 1 d D U
H7Q H 0.1099 0.1999 0.0278 0.201 Uiso 1 1 calc R U
C8Q C 0.1331(3) 0.2893(3) 0.0431(2) 0.155(3) Uani 1 1 d D U
C9Q C 0.1114(3) 0.3381(3) 0.0230(3) 0.164(3) Uani 1 1 d D U
H9Q H 0.1363 0.3766 0.0414 0.197 Uiso 1 1 calc R U
C10Q C 0.0530(3) 0.3305(3) -0.0240(3) 0.191(4) Uani 1 1 d D U
H10Q H 0.0379 0.3641 -0.0369 0.230 Uiso 1 1 calc R U
C11Q C 0.1951(3) 0.2951(4) 0.0941(3) 0.105(3) Uani 1 1 d D U
C1R C 0.5042(3) 0.2611(5) 0.4038(4) 0.094(2) Uani 1 1 d D U
C2R C 0.5811(3) 0.2798(7) 0.4185(6) 0.130(5) Uani 1 1 d D U
H2R1 H 0.5992 0.2452 0.4254 0.195 Uiso 1 1 calc R U
H2R2 H 0.6033 0.3088 0.4507 0.195 Uiso 1 1 calc R U
H2R3 H 0.5906 0.2977 0.3891 0.195 Uiso 1 1 calc R U

loop_
_atom_site_aniso_label
_atom_site_aniso_U_11
_atom_site_aniso_U_22
_atom_site_aniso_U_33
_atom_site_aniso_U_23
_atom_site_aniso_U_13
_atom_site_aniso_U_12
Gd1 0.0608(3) 0.1504(7) 0.0516(3) 0.0127(4) 0.0244(3) -0.0271(4)
Gd2 0.0458(3) 0.0953(5) 0.0659(4) 0.0159(4) 0.0238(2) 0.0014(3)
Gd3 0.0511(3) 0.0793(4) 0.0891(4) 0.0112(4) 0.0390(2) 0.0117(3)
Gd4 0.0736(4) 0.1105(6) 0.1195(5) 0.0512(5) 0.0464(3) 0.0150(4)
Ti1 0.0526(9) 0.1197(16) 0.0634(11) 0.0183(12) 0.0228(8) -0.0120(10)
Ti2 0.0618(10) 0.0766(12) 0.0710(11) 0.0071(10) 0.0273(8) 0.0134(9)
Ti3 0.0681(10) 0.0956(14) 0.0610(10) 0.0031(11) 0.0294(8) 0.0076(10)
Ti4 0.0642(11) 0.1217(16) 0.0850(13) 0.0357(13) 0.0299(9) -0.0005(11)
Ti5 0.1243(13) 0.0981(15) 0.1475(15) 0.0315(13) 0.0942(10) 0.0341(12)
O1 0.160(4) 0.130(4) 0.153(4) 0.016(4) 0.077(3) 0.041(4)
O2 0.063(2) 0.109(3) 0.066(2) 0.010(3) 0.041(2) 0.006(2)
O3 0.062(3) 0.105(3) 0.072(3) 0.019(3) 0.034(2) -0.008(3)
O4 0.062(2) 0.102(3) 0.081(3) 0.007(3) 0.039(2) 0.011(2)
O5 0.067(2) 0.102(3) 0.064(2) 0.007(3) 0.040(2) 0.016(2)
O6 0.058(3) 0.127(4) 0.064(3) 0.009(3) 0.045(2) -0.013(3)
O1W 0.069(4) 0.141(5) 0.072(4) 0.007(4) 0.029(3) -0.007(4)
O8 0.066(2) 0.110(3) 0.095(3) 0.038(3) 0.042(2) 0.002(2)
O9 0.092(3) 0.099(3) 0.118(3) 0.028(3) 0.066(2) 0.022(3)
O2W 0.080(5) 0.141(6) 0.076(5) 0.016(5) -0.004(4) -0.002(5)
O1A 0.079(3) 0.128(3) 0.063(3) 0.012(3) 0.041(2) -0.009(3)
O2A 0.083(3) 0.112(3) 0.074(3) 0.013(3) 0.051(2) 0.016(3)
O1B 0.090(3) 0.123(3) 0.077(3) 0.015(3) 0.048(2) -0.004(3)
O2B 0.095(3) 0.120(3) 0.085(3) 0.001(3) 0.033(3) 0.023(3)
O1C 0.094(4) 0.162(4) 0.090(4) 0.016(4) 0.040(3) -0.043(4)
O2C 0.090(4) 0.148(5) 0.072(4) 0.013(4) 0.040(3) -0.019(4)
O1D 0.079(3) 0.122(3) 0.081(3) 0.008(3) 0.034(2) 0.002(3)
O2D 0.092(4) 0.154(4) 0.090(4) -0.006(4) 0.038(3) 0.010(4)
O1E 0.069(3) 0.112(3) 0.072(3) 0.015(3) 0.036(2) 0.004(3)
O2E 0.077(3) 0.107(3) 0.076(3) 0.010(3) 0.034(2) 0.018(3)
O1F 0.090(3) 0.107(3) 0.067(3) 0.005(3) 0.041(2) 0.023(3)
O2F 0.093(3) 0.102(3) 0.074(3) 0.013(3) 0.036(3) 0.019(3)
O1G 0.069(3) 0.105(3) 0.075(3) 0.007(3) 0.036(2) 0.023(3)
O2G 0.065(3) 0.111(3) 0.079(3) 0.013(3) 0.040(2) 0.015(3)
O1H 0.068(2) 0.098(3) 0.082(3) 0.011(3) 0.049(2) 0.021(2)
O2H 0.062(2) 0.095(3) 0.086(3) 0.013(3) 0.052(2) 0.024(2)
O1I 0.066(3) 0.119(3) 0.097(3) 0.022(3) 0.049(2) 0.005(3)
O2I 0.070(3) 0.121(4) 0.092(3) 0.035(3) 0.038(3) 0.004(3)
O1J 0.062(2) 0.093(3) 0.081(3) 0.022(3) 0.033(2) 0.009(2)
O2J 0.062(3) 0.098(3) 0.096(3) 0.025(3) 0.038(2) 0.013(2)
O1K 0.094(3) 0.124(4) 0.106(3) 0.049(3) 0.040(3) 0.017(3)
O2K 0.102(3) 0.121(4) 0.116(3) 0.036(3) 0.042(3) 0.024(3)
O1L 0.061(2) 0.104(3) 0.094(3) 0.015(3) 0.052(2) 0.003(2)
O2L 0.081(3) 0.097(3) 0.113(3) 0.024(3) 0.067(2) 0.019(3)
O1M 0.103(3) 0.119(3) 0.136(3) 0.044(3) 0.062(3) 0.026(3)
O2M 0.124(3) 0.125(3) 0.151(3) 0.032(3) 0.071(3) 0.041(3)
O1N 0.089(3) 0.107(3) 0.119(3) 0.024(3) 0.063(3) 0.029(3)
O2N 0.111(3) 0.120(3) 0.135(3) 0.023(3) 0.085(3) 0.037(3)
O1O 0.113(3) 0.114(3) 0.142(3) 0.037(3) 0.066(3) 0.029(3)
O2O 0.129(3) 0.112(3) 0.140(3) 0.026(3) 0.080(3) 0.029(3)
O1P 0.084(3) 0.104(3) 0.119(3) 0.006(3) 0.069(2) 0.017(3)
O2P 0.109(3) 0.114(3) 0.135(3) 0.012(3) 0.073(3) 0.019(3)
O1Q 0.084(3) 0.102(3) 0.087(3) 0.013(3) 0.039(3) 0.023(3)
O2Q 0.087(3) 0.107(3) 0.100(3) 0.006(3) 0.040(3) 0.022(3)
O1R 0.080(3) 0.117(3) 0.106(3) 0.033(3) 0.040(3) 0.011(3)
O2R 0.078(3) 0.124(4) 0.091(3) 0.037(3) 0.029(3) 0.005(3)
C1 0.170(5) 0.150(5) 0.180(5) 0.017(5) 0.058(5) 0.026(5)
C2 0.192(6) 0.164(6) 0.190(6) 0.013(6) 0.055(6) 0.034(6)
C3 0.190(6) 0.168(6) 0.189(6) 0.000(6) 0.059(6) 0.044(6)
C4 0.169(5) 0.151(5) 0.172(5) 0.015(5) 0.068(4) 0.027(5)
C1A 0.139(8) 0.160(9) 0.119(8) 0.021(8) 0.069(6) -0.010(8)
C2A 0.172(9) 0.151(9) 0.117(8) 0.027(8) 0.063(7) -0.006(8)
C3A 0.153(8) 0.145(9) 0.087(7) 0.027(7) 0.063(6) 0.002(7)
C4A 0.122(5) 0.129(5) 0.097(5) 0.023(5) 0.055(4) 0.007(5)
C5A 0.117(5) 0.127(5) 0.088(4) 0.015(4) 0.055(4) 0.006(4)
C6A 0.113(4) 0.133(4) 0.096(4) 0.019(4) 0.050(4) 0.004(4)
C7A 0.103(4) 0.129(4) 0.085(4) 0.020(4) 0.050(3) 0.000(4)
C8A 0.094(4) 0.115(4) 0.071(4) 0.013(4) 0.051(3) 0.009(4)
C9A 0.105(4) 0.124(4) 0.088(4) 0.014(4) 0.048(3) 0.009(4)
C10A 0.113(4) 0.124(5) 0.084(4) 0.018(4) 0.053(4) 0.008(4)
C11A 0.086(3) 0.118(4) 0.072(3) 0.004(3) 0.045(3) 0.008(3)
C1B 0.213(11) 0.220(11) 0.213(11) 0.022(10) 0.021(10) 0.031(10)
C2B 0.215(10) 0.223(10) 0.199(10) 0.003(10) 0.061(9) 0.037(9)
C3B 0.202(10) 0.199(10) 0.224(10) 0.001(10) 0.035(9) 0.041(9)
C4B 0.177(6) 0.182(7) 0.183(7) 0.016(6) 0.045(6) 0.043(6)
C5B 0.159(5) 0.160(5) 0.163(5) 0.009(5) 0.044(5) 0.041(5)
C6B 0.164(5) 0.169(5) 0.167(5) 0.010(5) 0.040(5) 0.035(5)
C7B 0.137(4) 0.148(4) 0.136(4) 0.008(4) 0.035(4) 0.029(4)
C8B 0.127(4) 0.141(4) 0.129(4) 0.005(4) 0.044(4) 0.028(4)
C9B 0.137(5) 0.151(5) 0.135(5) 0.011(5) 0.040(4) 0.025(4)
C10B 0.154(5) 0.161(5) 0.156(5) 0.012(5) 0.040(5) 0.034(5)
C11B 0.096(4) 0.124(4) 0.096(4) 0.007(4) 0.046(3) 0.015(3)
C1C 0.175(9) 0.250(10) 0.180(10) 0.009(10) 0.072(8) -0.020(9)
C2C 0.170(9) 0.230(10) 0.186(10) 0.052(9) 0.064(8) -0.014(9)
C3C 0.144(8) 0.230(10) 0.161(9) 0.036(9) 0.087(7) -0.017(8)
C4C 0.138(5) 0.181(6) 0.129(5) 0.024(5) 0.062(5) -0.021(5)
C5C 0.123(5) 0.184(5) 0.124(5) 0.017(5) 0.069(4) -0.017(5)
C6C 0.128(4) 0.177(5) 0.117(4) 0.016(4) 0.060(4) -0.019(4)
C7C 0.112(4) 0.166(4) 0.108(4) 0.016(4) 0.058(4) -0.027(4)
C8C 0.106(4) 0.159(5) 0.101(4) 0.007(4) 0.055(4) -0.026(4)
C9C 0.113(4) 0.169(5) 0.107(4) 0.014(4) 0.055(4) -0.023(4)
C10C 0.118(4) 0.181(5) 0.122(5) 0.017(5) 0.063(4) -0.024(4)
C11C 0.090(4) 0.161(5) 0.099(4) 0.018(4) 0.057(4) -0.032(4)
C1D 0.130(8) 0.176(9) 0.166(9) 0.008(9) 0.055(7) 0.021(8)
C2D 0.157(9) 0.196(10) 0.172(9) 0.010(9) 0.055(8) 0.027(9)
C3D 0.168(9) 0.193(10) 0.175(10) -0.003(9) 0.049(8) 0.031(9)
C4D 0.128(5) 0.154(6) 0.128(6) 0.010(5) 0.051(5) 0.028(5)
C5D 0.116(5) 0.151(5) 0.118(5) -0.001(5) 0.050(4) 0.031(5)
C6D 0.116(4) 0.151(5) 0.114(4) 0.003(4) 0.045(4) 0.027(4)
C7D 0.105(3) 0.138(4) 0.100(3) 0.005(3) 0.046(3) 0.022(3)
C8D 0.098(4) 0.137(5) 0.098(4) -0.001(4) 0.046(4) 0.019(4)
C9D 0.103(4) 0.146(5) 0.103(4) -0.006(4) 0.042(4) 0.021(4)
C10D 0.120(5) 0.156(5) 0.118(5) -0.003(5) 0.050(4) 0.026(4)
C11D 0.091(4) 0.138(4) 0.084(4) 0.007(4) 0.039(3) 0.015(4)
C1E 0.143(9) 0.210(10) 0.173(9) 0.001(9) 0.062(8) 0.026(8)
C2E 0.126(8) 0.196(10) 0.191(9) 0.016(9) 0.067(8) 0.014(8)
C3E 0.131(9) 0.191(10) 0.195(10) 0.026(10) 0.055(8) 0.033(8)
C4E 0.118(5) 0.163(6) 0.138(6) 0.001(5) 0.045(5) 0.023(5)
C5E 0.093(4) 0.145(5) 0.120(5) 0.001(5) 0.049(4) 0.025(4)
C6E 0.094(4) 0.145(5) 0.113(5) 0.007(4) 0.051(4) 0.017(4)
C7E 0.082(4) 0.126(4) 0.098(4) 0.010(4) 0.042(3) 0.011(4)
C8E 0.082(3) 0.124(4) 0.091(3) 0.009(3) 0.040(3) 0.021(3)
C9E 0.095(4) 0.137(4) 0.110(4) 0.006(4) 0.041(4) 0.023(4)
C10E 0.096(4) 0.146(5) 0.119(5) 0.005(4) 0.051(4) 0.022(4)
C11E 0.071(3) 0.118(3) 0.082(3) 0.009(3) 0.038(3) 0.010(3)
C1F 0.203(10) 0.173(10) 0.153(9) 0.023(9) 0.041(9) 0.031(9)
C2F 0.192(9) 0.169(9) 0.154(9) 0.022(9) 0.057(8) 0.009(9)
C3F 0.174(9) 0.172(10) 0.136(9) 0.018(9) 0.070(8) 0.022(9)
C4F 0.152(6) 0.136(6) 0.122(6) 0.014(5) 0.053(5) 0.024(5)
C5F 0.157(5) 0.136(5) 0.115(5) 0.013(5) 0.048(4) 0.024(5)
C6F 0.147(5) 0.134(5) 0.116(5) 0.014(5) 0.051(4) 0.025(4)
C7F 0.132(4) 0.122(4) 0.102(4) 0.011(4) 0.047(4) 0.024(4)
C8F 0.126(4) 0.122(4) 0.095(4) 0.010(4) 0.048(4) 0.019(4)
C9F 0.136(4) 0.124(4) 0.099(4) 0.015(4) 0.039(4) 0.018(4)
C10F 0.155(5) 0.131(5) 0.116(5) 0.013(5) 0.050(4) 0.023(5)
C11F 0.102(4) 0.106(4) 0.079(3) 0.013(3) 0.039(3) 0.026(3)
C1G 0.120(9) 0.234(10) 0.172(10) 0.005(9) 0.022(8) 0.030(9)
C2G 0.114(9) 0.202(10) 0.182(10) 0.027(10) 0.014(9) 0.025(9)
C3G 0.117(8) 0.200(10) 0.187(10) 0.020(9) 0.021(8) 0.035(8)
C4G 0.099(5) 0.162(5) 0.122(5) 0.006(5) 0.036(5) 0.034(5)
C5G 0.093(5) 0.152(5) 0.117(5) 0.011(5) 0.043(4) 0.028(4)
C6G 0.089(4) 0.155(5) 0.110(5) 0.012(5) 0.042(4) 0.029(4)
C7G 0.083(4) 0.134(4) 0.103(4) 0.015(4) 0.035(3) 0.024(3)
C8G 0.083(4) 0.131(4) 0.097(4) 0.014(4) 0.034(4) 0.024(4)
C9G 0.085(4) 0.137(4) 0.102(4) 0.016(4) 0.034(4) 0.029(4)
C10G 0.096(4) 0.154(5) 0.114(5) 0.015(5) 0.032(4) 0.030(4)
C11G 0.065(3) 0.111(4) 0.083(3) 0.010(3) 0.039(3) 0.024(3)
C1H 0.137(8) 0.176(9) 0.173(9) 0.010(9) 0.065(7) 0.018(8)
C2H 0.151(8) 0.175(10) 0.157(9) 0.004(9) 0.090(7) -0.014(8)
C3H 0.137(8) 0.202(10) 0.146(8) 0.028(9) 0.067(7) 0.001(8)
C4H 0.089(5) 0.119(5) 0.115(5) 0.016(5) 0.057(4) 0.016(5)
C5H 0.085(4) 0.112(5) 0.104(4) 0.021(4) 0.053(4) 0.014(4)
C6H 0.073(4) 0.101(4) 0.106(4) 0.017(4) 0.056(3) 0.023(4)
C7H 0.078(4) 0.102(4) 0.103(4) 0.013(4) 0.049(3) 0.022(4)
C8H 0.070(3) 0.097(4) 0.087(4) 0.017(4) 0.051(3) 0.026(3)
C9H 0.076(4) 0.099(4) 0.090(4) 0.013(4) 0.050(3) 0.015(4)
C10H 0.085(4) 0.109(5) 0.099(4) 0.017(4) 0.051(4) 0.014(4)
C11H 0.064(3) 0.097(3) 0.087(3) 0.015(3) 0.049(3) 0.019(3)
C1I 0.143(9) 0.209(10) 0.196(10) 0.044(9) 0.087(8) -0.004(9)
C2I 0.160(9) 0.207(10) 0.192(9) 0.044(9) 0.080(8) -0.015(9)
C3I 0.144(8) 0.228(10) 0.186(9) 0.046(9) 0.084(7) -0.008(9)
C4I 0.128(5) 0.167(6) 0.149(6) 0.035(5) 0.063(5) 0.011(5)
C5I 0.107(5) 0.158(5) 0.139(5) 0.035(5) 0.058(4) 0.002(5)
C6I 0.114(4) 0.159(5) 0.133(5) 0.040(5) 0.058(4) -0.002(4)
C7I 0.104(4) 0.148(4) 0.123(4) 0.039(4) 0.051(4) -0.001(4)
C8I 0.090(4) 0.134(5) 0.114(4) 0.037(4) 0.056(4) 0.002(4)
C9I 0.094(4) 0.138(4) 0.116(4) 0.027(4) 0.056(4) 0.003(4)
C10I 0.104(4) 0.155(5) 0.128(5) 0.035(4) 0.065(4) -0.001(4)
C11I 0.082(3) 0.119(4) 0.102(3) 0.030(3) 0.043(3) 0.006(3)
C1J 0.112(7) 0.187(9) 0.177(9) 0.013(9) 0.079(7) 0.008(8)
C2J 0.124(8) 0.200(10) 0.167(9) 0.018(9) 0.040(8) 0.006(8)
C3J 0.107(8) 0.184(10) 0.184(10) 0.012(9) 0.067(7) -0.002(8)
C4J 0.079(5) 0.138(6) 0.119(5) 0.027(5) 0.043(4) 0.012(5)
C5J 0.081(4) 0.127(5) 0.111(5) 0.028(5) 0.039(4) 0.015(4)
C6J 0.079(4) 0.122(5) 0.108(4) 0.026(4) 0.038(4) 0.013(4)
C7J 0.068(3) 0.111(4) 0.095(3) 0.022(3) 0.043(3) 0.011(3)
C8J 0.068(3) 0.106(3) 0.092(3) 0.026(3) 0.046(3) 0.015(3)
C9J 0.075(3) 0.111(4) 0.099(4) 0.028(4) 0.042(3) 0.013(3)
C10J 0.074(4) 0.125(5) 0.113(4) 0.021(4) 0.039(4) 0.023(4)
C11J 0.064(3) 0.102(3) 0.089(3) 0.025(3) 0.041(3) 0.013(3)
C1K 0.203(10) 0.163(9) 0.133(9) 0.042(9) 0.059(8) 0.060(9)
C2K 0.189(9) 0.180(9) 0.156(9) 0.050(9) 0.033(8) 0.059(8)
C3K 0.194(9) 0.174(9) 0.161(9) 0.042(9) 0.071(8) 0.069(8)
C4K 0.176(6) 0.158(6) 0.140(6) 0.034(6) 0.059(5) 0.053(6)
C5K 0.157(5) 0.151(5) 0.132(5) 0.033(5) 0.046(5) 0.052(5)
C6K 0.154(5) 0.150(5) 0.135(5) 0.035(5) 0.048(5) 0.053(5)
C7K 0.132(5) 0.140(5) 0.125(5) 0.042(4) 0.047(4) 0.032(4)
C8K 0.128(5) 0.136(5) 0.124(5) 0.039(4) 0.048(4) 0.037(4)
C9K 0.132(5) 0.142(5) 0.126(5) 0.038(4) 0.045(4) 0.043(4)
C10K 0.152(5) 0.148(5) 0.133(5) 0.038(5) 0.048(4) 0.045(5)
C11K 0.098(4) 0.125(4) 0.109(4) 0.038(4) 0.042(3) 0.015(4)
C1L 0.136(9) 0.215(10) 0.212(10) 0.006(10) 0.033(9) -0.012(9)
C2L 0.119(8) 0.205(9) 0.183(9) -0.007(9) 0.052(7) 0.028(8)
C3L 0.099(8) 0.191(10) 0.187(9) 0.003(9) 0.047(7) 0.014(8)
C4L 0.104(5) 0.149(5) 0.150(5) 0.015(5) 0.051(5) 0.013(5)
C5L 0.089(4) 0.143(5) 0.141(5) 0.017(5) 0.057(4) 0.007(4)
C6L 0.095(4) 0.140(5) 0.144(5) 0.021(5) 0.054(4) 0.011(4)
C7L 0.087(4) 0.123(4) 0.124(4) 0.022(4) 0.059(3) 0.012(4)
C8L 0.077(3) 0.117(4) 0.115(4) 0.019(4) 0.065(3) 0.007(3)
C9L 0.081(3) 0.122(4) 0.118(4) 0.014(3) 0.053(3) 0.012(3)
C10L 0.091(4) 0.138(4) 0.133(4) 0.014(4) 0.051(4) 0.015(4)
C11L 0.066(3) 0.107(3) 0.101(3) 0.019(3) 0.068(2) 0.008(3)
C1M 0.185(10) 0.219(11) 0.247(11) 0.018(10) 0.097(9) 0.045(9)
C2M 0.189(10) 0.210(10) 0.254(10) 0.047(10) 0.084(9) 0.051(9)
C3M 0.182(9) 0.207(10) 0.253(10) 0.038(10) 0.107(8) 0.032(9)
C4M 0.163(6) 0.185(7) 0.208(7) 0.033(6) 0.069(6) 0.043(6)
C5M 0.140(5) 0.165(5) 0.186(5) 0.030(5) 0.078(5) 0.042(5)
C6M 0.148(5) 0.166(5) 0.184(5) 0.031(5) 0.078(4) 0.038(5)
C7M 0.126(4) 0.143(4) 0.164(4) 0.027(4) 0.075(4) 0.042(4)
C8M 0.130(4) 0.147(5) 0.160(5) 0.031(5) 0.071(4) 0.042(4)
C9M 0.129(5) 0.148(5) 0.165(5) 0.038(5) 0.071(4) 0.031(4)
C10M 0.136(5) 0.164(5) 0.177(5) 0.029(5) 0.083(4) 0.042(5)
C11M 0.109(4) 0.120(4) 0.141(4) 0.036(4) 0.078(3) 0.036(4)
C1N 0.171(9) 0.195(10) 0.136(8) 0.012(8) 0.083(7) 0.018(8)
C2N 0.175(9) 0.195(10) 0.160(9) 0.002(9) 0.099(7) 0.036(8)
C3N 0.174(9) 0.185(10) 0.149(8) 0.020(8) 0.096(7) 0.018(8)
C4N 0.134(5) 0.150(6) 0.141(6) 0.016(5) 0.073(5) 0.024(5)
C5N 0.122(5) 0.139(5) 0.129(5) 0.010(5) 0.082(4) 0.021(4)
C6N 0.118(4) 0.134(5) 0.132(5) 0.016(4) 0.076(4) 0.029(4)
C7N 0.110(4) 0.124(5) 0.129(4) 0.016(4) 0.073(4) 0.032(4)
C8N 0.110(4) 0.116(5) 0.123(4) 0.019(4) 0.074(4) 0.027(4)
C9N 0.106(4) 0.125(4) 0.124(4) 0.018(4) 0.073(3) 0.025(4)
C10N 0.117(4) 0.133(5) 0.133(5) 0.020(5) 0.071(4) 0.020(4)
C11N 0.098(3) 0.103(4) 0.121(4) 0.019(3) 0.075(3) 0.030(3)
C1O 0.206(10) 0.195(10) 0.203(10) 0.052(9) 0.086(8) -0.019(9)
C2O 0.186(9) 0.208(10) 0.194(9) 0.045(9) 0.093(8) -0.004(9)
C3O 0.196(10) 0.213(10) 0.217(10) 0.057(9) 0.089(9) 0.012(9)
C4O 0.169(6) 0.181(6) 0.181(6) 0.039(6) 0.081(5) 0.012(6)
C5O 0.158(5) 0.169(5) 0.166(5) 0.041(5) 0.090(4) 0.004(5)
C6O 0.167(5) 0.172(5) 0.172(5) 0.039(5) 0.081(5) 0.001(5)
C7O 0.149(4) 0.151(5) 0.158(4) 0.035(4) 0.081(4) 0.010(4)
C8O 0.134(4) 0.134(4) 0.150(4) 0.031(4) 0.077(4) 0.020(4)
C9O 0.145(5) 0.146(5) 0.158(5) 0.036(5) 0.078(4) 0.010(4)
C10O 0.162(5) 0.169(5) 0.166(5) 0.038(5) 0.088(4) 0.005(5)
C11O 0.118(4) 0.116(4) 0.142(4) 0.032(4) 0.071(3) 0.026(4)
C1P 0.134(8) 0.170(9) 0.185(9) 0.002(9) 0.071(7) 0.000(8)
C2P 0.147(9) 0.175(10) 0.229(10) 0.012(9) 0.037(9) 0.019(9)
C3P 0.133(8) 0.191(10) 0.209(10) -0.016(9) 0.081(8) -0.009(8)
C4P 0.131(6) 0.151(6) 0.175(6) 0.008(6) 0.054(6) 0.002(6)
C5P 0.120(5) 0.138(5) 0.172(5) 0.001(5) 0.058(5) 0.005(5)
C6P 0.129(5) 0.141(5) 0.179(5) 0.008(5) 0.047(4) 0.008(4)
C7P 0.123(5) 0.127(5) 0.166(5) 0.003(5) 0.046(4) 0.010(4)
C8P 0.112(4) 0.121(5) 0.148(5) 0.000(4) 0.060(4) 0.014(4)
C9P 0.106(4) 0.122(4) 0.149(4) 0.001(4) 0.054(4) 0.017(4)
C10P 0.116(5) 0.135(5) 0.165(5) -0.004(5) 0.059(4) 0.015(4)
C11P 0.098(3) 0.110(4) 0.132(4) 0.013(3) 0.069(3) 0.018(3)
C1Q 0.238(10) 0.242(10) 0.212(10) 0.057(10) 0.035(10) 0.019(10)
C2Q 0.211(10) 0.243(10) 0.228(10) 0.033(10) 0.036(9) 0.045(10)
C3Q 0.239(11) 0.259(11) 0.240(11) 0.040(11) 0.035(10) -0.003(11)
C4Q 0.193(6) 0.193(6) 0.181(6) 0.028(6) 0.036(6) 0.029(6)
C5Q 0.175(5) 0.182(5) 0.171(5) 0.028(5) 0.027(5) 0.025(5)
C6Q 0.169(5) 0.170(5) 0.168(5) 0.023(5) 0.027(5) 0.033(5)
C7Q 0.154(5) 0.154(5) 0.151(5) 0.018(4) 0.024(4) 0.026(4)
C8Q 0.147(5) 0.142(5) 0.143(5) 0.018(5) 0.024(4) 0.030(4)
C9Q 0.150(5) 0.151(5) 0.146(5) 0.020(5) 0.021(4) 0.022(5)
C10Q 0.180(5) 0.174(5) 0.171(5) 0.029(5) 0.026(5) 0.029(5)
C11Q 0.090(4) 0.114(4) 0.107(4) 0.009(4) 0.036(3) 0.024(3)
C1R 0.072(3) 0.112(4) 0.098(4) 0.031(3) 0.039(3) 0.015(3)
C2R 0.111(7) 0.154(9) 0.105(7) 0.021(8) 0.043(6) -0.002(7)

loop_
_atom_type_symbol
_atom_type_description
_atom_type_scat_dispersion_real
_atom_type_scat_dispersion_imag
_atom_type_scat_source
Gd Gd -8.8380 11.9157 'International Tables Vol C Tables 4.2.6.8 and 6.1.1.4'
Ti Ti 0.2191 1.8069 'International Tables Vol C Tables 4.2.6.8 and 6.1.1.4'
C C 0.0181 0.0091 'International Tables Vol C Tables 4.2.6.8 and 6.1.1.4'
O O 0.0492 0.0322 'International Tables Vol C Tables 4.2.6.8 and 6.1.1.4'
H H 0.0000 0.0000 'International Tables Vol C Tables 4.2.6.8 and 6.1.1.4'

loop_
_geom_angle_atom_site_label_1
_geom_angle_atom_site_label_2
_geom_angle_atom_site_label_3
_geom_angle
_geom_angle_site_symmetry_1
_geom_angle_site_symmetry_3
O1C Gd1 O2D 74.1(4) . 2_666
O1C Gd1 O1A 73.2(3) . .
O2D Gd1 O1A 105.5(3) 2_666 .
O1C Gd1 O6 145.3(3) . .
O2D Gd1 O6 90.2(3) 2_666 .
O1A Gd1 O6 141.5(2) . .
O1C Gd1 O1W 119.5(3) . .
O2D Gd1 O1W 67.5(3) 2_666 .
O1A Gd1 O1W 74.3(3) . .
O6 Gd1 O1W 80.1(3) . .
O1C Gd1 O1B 82.1(3) . .
O2D Gd1 O1B 149.7(3) 2_666 .
O1A Gd1 O1B 84.8(3) . .
O6 Gd1 O1B 99.3(3) . .
O1W Gd1 O1B 142.4(2) . .
O1C Gd1 O6 75.7(3) . 2_666
O2D Gd1 O6 77.2(3) 2_666 2_666
O1A Gd1 O6 146.4(3) . 2_666
O6 Gd1 O6 70.7(3) . 2_666
O1W Gd1 O6 133.6(3) . 2_666
O1B Gd1 O6 78.9(3) . 2_666
O1C Gd1 O2 144.3(3) . .
O2D Gd1 O2 135.6(3) 2_666 .
O1A Gd1 O2 78.5(2) . .
O6 Gd1 O2 66.3(2) . .
O1W Gd1 O2 71.5(3) . .
O1B Gd1 O2 73.9(3) . .
O6 Gd1 O2 123.5(2) 2_666 .
O1C Gd1 Ti1 168.3(3) . .
O2D Gd1 Ti1 112.8(2) 2_666 .
O1A Gd1 Ti1 112.43(17) . .
O6 Gd1 Ti1 30.67(15) . .
O1W Gd1 Ti1 72.2(2) . .
O1B Gd1 Ti1 88.09(18) . .
O6 Gd1 Ti1 96.22(16) 2_666 .
O2 Gd1 Ti1 35.64(18) . .
O1C Gd1 Gd1 110.2(2) . 2_666
O2D Gd1 Gd1 82.2(2) 2_666 2_666
O1A Gd1 Gd1 172.2(2) . 2_666
O6 Gd1 Gd1 35.75(16) . 2_666
O1W Gd1 Gd1 108.8(2) . 2_666
O1B Gd1 Gd1 88.8(2) . 2_666
O6 Gd1 Gd1 34.93(16) 2_666 2_666
O2 Gd1 Gd1 95.60(17) . 2_666
Ti1 Gd1 Gd1 62.94(4) . 2_666
O1I Gd2 O4 133.4(2) . .
O1I Gd2 O2G 78.9(3) . .
O4 Gd2 O2G 72.5(3) . .
O1I Gd2 O3 80.3(2) . .
O4 Gd2 O3 145.1(2) . .
O2G Gd2 O3 133.3(3) . .
O1I Gd2 O1J 140.8(3) . .
O4 Gd2 O1J 72.0(2) . .
O2G Gd2 O1J 139.7(3) . .
O3 Gd2 O1J 74.4(2) . .
O1I Gd2 O1E 74.9(3) . .
O4 Gd2 O1E 126.0(3) . .
O2G Gd2 O1E 70.9(2) . .
O3 Gd2 O1E 63.5(3) . .
O1J Gd2 O1E 117.4(2) . .
O1I Gd2 O1L 76.7(3) . .
O4 Gd2 O1L 64.2(2) . .
O2G Gd2 O1L 83.2(2) . .
O3 Gd2 O1L 131.1(3) . .
O1J Gd2 O1L 98.1(2) . .
O1E Gd2 O1L 144.5(2) . .
O1I Gd2 O8 71.1(3) . .
O4 Gd2 O8 113.8(3) . .
O2G Gd2 O8 142.9(2) . .
O3 Gd2 O8 62.5(3) . .
O1J Gd2 O8 70.8(2) . .
O1E Gd2 O8 119.5(3) . .
O1L Gd2 O8 69.3(2) . .
O1I Gd2 O5 142.2(3) . .
O4 Gd2 O5 63.1(2) . .
O2G Gd2 O5 76.1(2) . .
O3 Gd2 O5 96.9(2) . .
O1J Gd2 O5 71.2(2) . .
O1E Gd2 O5 70.4(2) . .
O1L Gd2 O5 127.0(2) . .
O8 Gd2 O5 140.5(2) . .
O1I Gd2 Ti4 66.97(17) . .
O4 Gd2 Ti4 139.6(2) . .
O2G Gd2 Ti4 144.46(19) . .
O3 Gd2 Ti4 33.3(2) . .
O1J Gd2 Ti4 75.59(17) . .
O1E Gd2 Ti4 90.32(17) . .
O1L Gd2 Ti4 97.76(17) . .
O8 Gd2 Ti4 30.30(19) . .
O5 Gd2 Ti4 126.68(14) . .
O1I Gd2 Ti2 144.57(17) . .
O4 Gd2 Ti2 29.2(2) . .
O2G Gd2 Ti2 66.29(18) . .
O3 Gd2 Ti2 128.72(18) . .
O1J Gd2 Ti2 73.44(17) . .
O1E Gd2 Ti2 98.63(18) . .
O1L Gd2 Ti2 92.32(17) . .
O8 Gd2 Ti2 136.4(2) . .
O5 Gd2 Ti2 34.66(15) . .
Ti4 Gd2 Ti2 148.46(5) . .
O1I Gd2 Ti1 85.29(18) . .
O4 Gd2 Ti1 138.04(19) . .
O2G Gd2 Ti1 107.58(19) . .
O3 Gd2 Ti1 29.2(2) . .
O1J Gd2 Ti1 86.80(17) . .
O1E Gd2 Ti1 36.90(15) . .
O1L Gd2 Ti1 156.92(17) . .
O8 Gd2 Ti1 91.43(18) . .
O5 Gd2 Ti1 75.99(15) . .
Ti4 Gd2 Ti1 61.46(6) . .
Ti2 Gd2 Ti1 110.65(5) . .
O4 Gd3 O2Q 76.9(3) . .
O4 Gd3 O1N 142.7(3) . .
O2Q Gd3 O1N 80.7(3) . .
O4 Gd3 O1P 117.9(3) . .
O2Q Gd3 O1P 73.6(3) . .
O1N Gd3 O1P 83.0(3) . .
O4 Gd3 O2H 73.9(2) . .
O2Q Gd3 O2H 80.0(3) . .
O1N Gd3 O2H 73.1(3) . .
O1P Gd3 O2H 146.8(3) . .
O4 Gd3 O2J 80.1(2) . .
O2Q Gd3 O2J 149.0(3) . .
O1N Gd3 O2J 106.6(3) . .
O1P Gd3 O2J 136.5(3) . .
O2H Gd3 O2J 73.8(2) . .
O4 Gd3 O1L 66.3(3) . .
O2Q Gd3 O1L 112.9(3) . .
O1N Gd3 O1L 150.9(3) . .
O1P Gd3 O1L 77.1(2) . .
O2H Gd3 O1L 132.8(2) . .
O2J Gd3 O1L 75.4(2) . .
O4 Gd3 O9 135.8(3) . .
O2Q Gd3 O9 142.7(3) . .
O1N Gd3 O9 77.4(3) . .
O1P Gd3 O9 74.0(3) . .
O2H Gd3 O9 120.9(2) . .
O2J Gd3 O9 67.3(2) . .
O1L Gd3 O9 76.9(3) . .
O4 Gd3 Gd4 98.88(18) . .
O2Q Gd3 Gd4 167.9(2) . .
O1N Gd3 Gd4 108.3(2) . .
O1P Gd3 Gd4 99.1(2) . .
O2H Gd3 Gd4 109.93(16) . .
O2J Gd3 Gd4 37.36(17) . .
O1L Gd3 Gd4 55.40(17) . .
O9 Gd3 Gd4 37.85(19) . .
O4 Gd3 Gd2 33.68(19) . .
O2Q Gd3 Gd2 106.7(2) . .
O1N Gd3 Gd2 164.36(17) . .
O1P Gd3 Gd2 112.2(2) . .
O2H Gd3 Gd2 94.27(17) . .
O2J Gd3 Gd2 59.9(2) . .
O1L Gd3 Gd2 38.93(16) . .
O9 Gd3 Gd2 102.3(2) . .
Gd4 Gd3 Gd2 66.65(2) . .
O8 Gd4 O2K 80.3(3) . .
O8 Gd4 O2L 75.2(2) . .
O2K Gd4 O2L 88.3(3) . .
O8 Gd4 O1R 74.5(3) . .
O2K Gd4 O1R 75.4(3) . .
O2L Gd4 O1R 147.6(3) . .
O8 Gd4 O1M 143.3(3) . .
O2K Gd4 O1M 105.2(3) . .
O2L Gd4 O1M 140.1(3) . .
O1R Gd4 O1M 72.0(3) . .
O8 Gd4 O1O 134.5(3) . .
O2K Gd4 O1O 69.0(3) . .
O2L Gd4 O1O 71.3(3) . .
O1R Gd4 O1O 125.3(3) . .
O1M Gd4 O1O 78.8(3) . .
O8 Gd4 O2J 74.9(3) . .
O2K Gd4 O2J 147.0(3) . .
O2L Gd4 O2J 105.8(2) . .
O1R Gd4 O2J 77.2(3) . .
O1M Gd4 O2J 83.2(3) . .
O1O Gd4 O2J 143.6(3) . .
O8 Gd4 O9 123.0(3) . .
O2K Gd4 O9 145.1(3) . .
O2L Gd4 O9 75.3(3) . .
O1R Gd4 O9 132.3(3) . .
O1M Gd4 O9 72.5(3) . .
O1O Gd4 O9 76.6(3) . .
O2J Gd4 O9 67.9(3) . .
O8 Gd4 Ti4 18.27(18) . .
O2K Gd4 Ti4 65.5(2) . .
O2L Gd4 Ti4 86.14(19) . .
O1R Gd4 Ti4 61.7(2) . .
O1M Gd4 Ti4 133.68(19) . .
O1O Gd4 Ti4 129.3(2) . .
O2J Gd4 Ti4 85.44(19) . .
O9 Gd4 Ti4 141.1(2) . .
O8 Gd4 Gd3 87.03(19) . .
O2K Gd4 Gd3 161.2(2) . .
O2L Gd4 Gd3 74.99(19) . .
O1R Gd4 Gd3 114.6(2) . .
O1M Gd4 Gd3 93.3(2) . .
O1O Gd4 Gd3 112.3(2) . .
O2J Gd4 Gd3 37.44(15) . .
O9 Gd4 Gd3 38.4(2) . .
Ti4 Gd4 Gd3 104.12(5) . .
O6 Ti1 O3 103.7(4) . .
O6 Ti1 O2 91.1(3) . .
O3 Ti1 O2 95.6(3) . .
O6 Ti1 O2C 101.0(3) . 2_666
O3 Ti1 O2C 91.3(4) . 2_666
O2 Ti1 O2C 164.3(4) . 2_666
O6 Ti1 O1D 96.9(4) . .
O3 Ti1 O1D 159.3(3) . .
O2 Ti1 O1D 86.2(4) . .
O2C Ti1 O1D 82.4(4) 2_666 .
O6 Ti1 O1E 174.8(3) . .
O3 Ti1 O1E 78.3(3) . .
O2 Ti1 O1E 83.8(3) . .
O2C Ti1 O1E 83.8(3) 2_666 .
O1D Ti1 O1E 81.4(3) . .
O6 Ti1 Gd1 43.6(2) . .
O3 Ti1 Gd1 102.2(2) . .
O2 Ti1 Gd1 47.60(18) . .
O2C Ti1 Gd1 144.0(2) 2_666 .
O1D Ti1 Gd1 94.2(2) . .
O1E Ti1 Gd1 131.4(2) . .
O6 Ti1 Gd2 136.8(3) . .
O3 Ti1 Gd2 38.5(2) . .
O2 Ti1 Gd2 77.4(2) . .
O2C Ti1 Gd2 99.8(2) 2_666 .
O1D Ti1 Gd2 123.2(2) . .
O1E Ti1 Gd2 43.2(2) . .
Gd1 Ti1 Gd2 111.55(7) . .
O4 Ti2 O5 91.4(3) . .
O4 Ti2 O1H 96.9(3) . .
O5 Ti2 O1H 100.7(3) . .
O4 Ti2 O1G 93.9(3) . .
O5 Ti2 O1G 90.5(3) . .
O1H Ti2 O1G 164.2(3) . .
O4 Ti2 O1Q 95.2(3) . .
O5 Ti2 O1Q 171.0(4) . .
O1H Ti2 O1Q 84.5(3) . .
O1G Ti2 O1Q 83.0(3) . .
O4 Ti2 O2F 178.7(3) . .
O5 Ti2 O2F 89.9(3) . .
O1H Ti2 O2F 82.8(3) . .
O1G Ti2 O2F 86.2(3) . .
O1Q Ti2 O2F 83.5(3) . .
O4 Ti2 Gd2 42.6(3) . .
O5 Ti2 Gd2 50.1(2) . .
O1H Ti2 Gd2 110.9(2) . .
O1G Ti2 Gd2 84.8(2) . .
O1Q Ti2 Gd2 134.8(2) . .
O2F Ti2 Gd2 138.7(2) . .
O5 Ti3 O2 98.0(4) . .
O5 Ti3 O2A 94.6(3) . .
O2 Ti3 O2A 98.9(3) . .
O5 Ti3 O2E 89.4(3) . .
O2 Ti3 O2E 98.6(3) . .
O2A Ti3 O2E 161.3(3) . .
O5 Ti3 O2B 171.3(3) . .
O2 Ti3 O2B 90.1(3) . .
O2A Ti3 O2B 87.3(4) . .
O2E Ti3 O2B 86.2(3) . .
O5 Ti3 O1F 92.6(3) . .
O2 Ti3 O1F 169.3(4) . .
O2A Ti3 O1F 81.9(3) . .
O2E Ti3 O1F 79.7(3) . .
O2B Ti3 O1F 79.3(3) . .
O8 Ti4 O3 95.3(4) . .
O8 Ti4 O2I 93.8(3) . .
O3 Ti4 O2I 96.7(4) . .
O8 Ti4 O1K 100.1(4) . .
O3 Ti4 O1K 164.6(3) . .
O2I Ti4 O1K 82.5(4) . .
O8 Ti4 O2R 94.4(4) . .
O3 Ti4 O2R 94.7(3) . .
O2I Ti4 O2R 165.3(3) . .
O1K Ti4 O2R 84.1(4) . .
O8 Ti4 O2W 176.5(4) . .
O3 Ti4 O2W 88.2(4) . .
O2I Ti4 O2W 85.8(3) . .
O1K Ti4 O2W 76.4(4) . .
O2R Ti4 O2W 85.2(3) . .
O8 Ti4 Gd2 50.5(3) . .
O3 Ti4 Gd2 46.8(2) . .
O2I Ti4 Gd2 86.8(2) . .
O1K Ti4 Gd2 147.9(2) . .
O2R Ti4 Gd2 107.9(2) . .
O2W Ti4 Gd2 132.9(3) . .
O8 Ti4 Gd4 25.7(3) . .
O3 Ti4 Gd4 117.3(2) . .
O2I Ti4 Gd4 103.0(3) . .
O1K Ti4 Gd4 77.7(3) . .
O2R Ti4 Gd4 79.9(2) . .
O2W Ti4 Gd4 151.2(3) . .
Gd2 Ti4 Gd4 75.49(5) . .
O9 Ti5 O2M 95.9(4) . .
O9 Ti5 O2O 99.4(4) . .
O2M Ti5 O2O 92.0(4) . .
O9 Ti5 O2P 97.3(4) . .
O2M Ti5 O2P 166.5(4) . .
O2O Ti5 O2P 88.7(4) . .
O9 Ti5 O2N 101.5(4) . .
O2M Ti5 O2N 85.6(4) . .
O2O Ti5 O2N 159.1(4) . .
O2P Ti5 O2N 89.0(4) . .
O9 Ti5 O1 175.3(4) . .
O2M Ti5 O1 81.2(4) . .
O2O Ti5 O1 77.0(4) . .
O2P Ti5 O1 85.8(4) . .
O2N Ti5 O1 82.1(3) . .
C1 O1 C4 100.4(6) . .
C1 O1 Ti5 127.8(6) . .
C4 O1 Ti5 130.3(5) . .
Ti3 O2 Ti1 131.7(4) . .
Ti3 O2 Gd1 129.2(4) . .
Ti1 O2 Gd1 96.8(3) . .
Ti4 O3 Ti1 142.4(4) . .
Ti4 O3 Gd2 99.9(3) . .
Ti1 O3 Gd2 112.4(4) . .
Ti2 O4 Gd3 136.4(4) . .
Ti2 O4 Gd2 108.2(4) . .
Gd3 O4 Gd2 113.8(3) . .
Ti3 O5 Ti2 138.9(5) . .
Ti3 O5 Gd2 125.3(3) . .
Ti2 O5 Gd2 95.2(3) . .
Ti1 O6 Gd1 105.7(3) . .
Ti1 O6 Gd1 130.7(4) . 2_666
Gd1 O6 Gd1 109.3(3) . 2_666
Ti4 O8 Gd4 136.0(4) . .
Ti4 O8 Gd2 99.2(4) . .
Gd4 O8 Gd2 123.1(3) . .
Ti5 O9 Gd4 129.1(5) . .
Ti5 O9 Gd3 127.0(4) . .
Gd4 O9 Gd3 103.7(3) . .
C11A O1A Gd1 142.9(6) . .
C11A O2A Ti3 139.5(6) . .
C11B O1B Gd1 142.4(6) . .
C11B O2B Ti3 137.2(7) . .
C11C O1C Gd1 143.4(7) . .
C11C O2C Ti1 128.8(6) . 2_666
C11D O1D Ti1 132.6(6) . .
C11D O2D Gd1 145.6(8) . 2_666
C11E O1E Ti1 121.4(5) . .
C11E O1E Gd2 126.0(5) . .
Ti1 O1E Gd2 99.9(3) . .
C11E O2E Ti3 121.4(6) . .
C11F O1F Ti3 123.5(6) . .
C11F O2F Ti2 132.2(6) . .
C11G O1G Ti2 126.7(6) . .
C11G O2G Gd2 136.7(6) . .
C11H O1H Ti2 127.5(5) . .
C11H O2H Gd3 144.9(6) . .
C11I O1I Gd2 135.8(5) . .
C11I O2I Ti4 122.8(6) . .
C11J O1J Gd2 122.9(5) . .
C11J O2J Gd4 129.1(6) . .
C11J O2J Gd3 119.8(5) . .
Gd4 O2J Gd3 105.2(2) . .
C11K O1K Ti4 127.6(7) . .
C11K O2K Gd4 132.0(7) . .
C11L O1L Gd3 129.1(6) . .
C11L O1L Gd2 125.5(5) . .
Gd3 O1L Gd2 103.4(2) . .
C11L O2L Gd4 118.2(5) . .
C11M O1M Gd4 133.4(6) . .
C11M O2M Ti5 131.9(8) . .
C11N O1N Gd3 143.6(7) . .
C11N O2N Ti5 130.0(7) . .
C11O O1O Gd4 133.7(7) . .
C11O O2O Ti5 128.3(7) . .
C11P O1P Gd3 136.1(6) . .
C11P O2P Ti5 130.9(6) . .
C11Q O1Q Ti2 130.6(6) . .
C11Q O2Q Gd3 136.4(5) . .
C1R O1R Gd4 142.1(7) . .
C1R O2R Ti4 125.4(6) . .
O1 C1 C2 112.7(8) . .
C1 C2 C3 93.1(8) . .
C4 C3 C2 95.6(8) . .
O1 C4 C3 104.0(8) . .
C5A C4A C3A 111.7(5) . .
C5A C4A C1A 111.6(5) . .
C3A C4A C1A 110.8(7) . .
C5A C4A C2A 106.3(5) . .
C3A C4A C2A 109.8(7) . .
C1A C4A C2A 106.4(6) . .
C6A C5A C10A 119.4(5) . .
C6A C5A C4A 120.5(4) . .
C10A C5A C4A 120.1(4) . .
C7A C6A C5A 120.3(6) . .
C6A C7A C8A 120.5(6) . .
C9A C8A C7A 118.7(6) . .
C9A C8A C11A 120.9(5) . .
C7A C8A C11A 120.4(5) . .
C10A C9A C8A 120.8(6) . .
C9A C10A C5A 120.2(6) . .
O2A C11A O1A 121.5(7) . .
O2A C11A C8A 119.1(6) . .
O1A C11A C8A 117.5(6) . .
C5B C4B C1B 110.1(6) . .
C5B C4B C3B 109.4(5) . .
C1B C4B C3B 109.8(6) . .
C5B C4B C2B 109.7(6) . .
C1B C4B C2B 110.9(7) . .
C3B C4B C2B 106.9(7) . .
C6B C5B C10B 117.9(4) . .
C6B C5B C4B 122.5(3) . .
C10B C5B C4B 119.6(3) . .
C5B C6B C7B 118.8(5) . .
C8B C7B C6B 123.5(6) . .
C9B C8B C7B 116.6(6) . .
C9B C8B C11B 120.6(5) . .
C7B C8B C11B 122.8(5) . .
C10B C9B C8B 120.8(6) . .
C9B C10B C5B 122.4(6) . .
O2B C11B O1B 121.4(8) . .
O2B C11B C8B 108.5(7) . .
O1B C11B C8B 129.8(6) . .
C5C C4C C3C 111.6(6) . .
C5C C4C C2C 107.9(6) . .
C3C C4C C2C 109.6(7) . .
C5C C4C C1C 110.1(4) . .
C3C C4C C1C 107.7(7) . .
C2C C4C C1C 109.9(6) . .
C6C C5C C10C 118.9(5) . .
C6C C5C C4C 120.3(4) . .
C10C C5C C4C 120.8(3) . .
C5C C6C C7C 121.1(6) . .
C6C C7C C8C 120.4(5) . .
C7C C8C C9C 118.2(6) . .
C7C C8C C11C 120.6(5) . .
C9C C8C C11C 121.2(5) . .
C10C C9C C8C 121.4(6) . .
C9C C10C C5C 119.9(5) . .
O2C C11C O1C 126.1(8) . .
O2C C11C C8C 118.3(6) . .
O1C C11C C8C 115.6(7) . .
C5D C4D C3D 111.3(5) . .
C5D C4D C2D 112.3(6) . .
C3D C4D C2D 109.6(5) . .
C5D C4D C1D 108.5(4) . .
C3D C4D C1D 106.6(7) . .
C2D C4D C1D 108.3(6) . .
C10D C5D C6D 118.4(4) . .
C10D C5D C4D 121.8(4) . .
C6D C5D C4D 119.8(3) . .
C7D C6D C5D 120.1(5) . .
C6D C7D C8D 121.2(6) . .
C9D C8D C7D 119.0(6) . .
C9D C8D C11D 121.3(5) . .
C7D C8D C11D 119.8(6) . .
C8D C9D C10D 119.6(6) . .
C5D C10D C9D 121.8(6) . .
O2D C11D O1D 123.4(8) . .
O2D C11D C8D 120.3(8) . .
O1D C11D C8D 114.4(6) . .
C5E C4E C2E 110.3(6) . .
C5E C4E C1E 109.3(5) . .
C2E C4E C1E 110.4(7) . .
C5E C4E C3E 111.5(5) . .
C2E C4E C3E 109.3(6) . .
C1E C4E C3E 106.0(7) . .
C6E C5E C10E 118.2(5) . .
C6E C5E C4E 122.1(4) . .
C10E C5E C4E 119.7(4) . .
C5E C6E C7E 121.6(6) . .
C8E C7E C6E 119.8(6) . .
C7E C8E C9E 118.8(5) . .
C7E C8E C11E 120.6(6) . .
C9E C8E C11E 120.5(6) . .
C10E C9E C8E 120.4(6) . .
C5E C10E C9E 121.1(6) . .
O2E C11E O1E 123.1(7) . .
O2E C11E C8E 121.5(7) . .
O1E C11E C8E 115.3(7) . .
C5F C4F C3F 110.6(6) . .
C5F C4F C2F 110.1(5) . .
C3F C4F C2F 109.2(6) . .
C5F C4F C1F 108.4(5) . .
C3F C4F C1F 109.5(7) . .
C2F C4F C1F 109.0(6) . .
C10F C5F C6F 119.1(5) . .
C10F C5F C4F 121.6(5) . .
C6F C5F C4F 119.3(5) . .
C7F C6F C5F 121.4(6) . .
C6F C7F C8F 119.3(7) . .
C9F C8F C7F 119.9(6) . .
C9F C8F C11F 121.7(5) . .
C7F C8F C11F 118.4(6) . .
C8F C9F C10F 120.5(6) . .
C5F C10F C9F 119.9(7) . .
O2F C11F O1F 127.7(8) . .
O2F C11F C8F 113.0(7) . .
O1F C11F C8F 118.3(6) . .
C5G C4G C3G 109.7(4) . .
C5G C4G C1G 108.9(6) . .
C3G C4G C1G 109.4(7) . .
C5G C4G C2G 110.6(4) . .
C3G C4G C2G 111.2(7) . .
C1G C4G C2G 107.0(6) . .
C6G C5G C10G 118.8(4) . .
C6G C5G C4G 121.5(3) . .
C10G C5G C4G 119.7(3) . .
C7G C6G C5G 120.2(6) . .
C6G C7G C8G 121.3(6) . .
C7G C8G C9G 118.4(5) . .
C7G C8G C11G 122.0(5) . .
C9G C8G C11G 119.6(6) . .
C10G C9G C8G 120.3(6) . .
C9G C10G C5G 120.8(6) . .
O2G C11G O1G 124.4(7) . .
O2G C11G C8G 117.0(7) . .
O1G C11G C8G 116.9(6) . .
C5H C4H C2H 113.9(6) . .
C5H C4H C1H 110.1(5) . .
C2H C4H C1H 107.5(5) . .
C5H C4H C3H 107.7(5) . .
C2H C4H C3H 109.5(7) . .
C1H C4H C3H 108.1(7) . .
C6H C5H C10H 117.7(4) . .
C6H C5H C4H 120.6(4) . .
C10H C5H C4H 121.7(4) . .
C7H C6H C5H 121.8(6) . .
C6H C7H C8H 120.2(6) . .
C9H C8H C7H 118.4(5) . .
C9H C8H C11H 121.7(6) . .
C7H C8H C11H 119.9(5) . .
C10H C9H C8H 121.2(6) . .
C9H C10H C5H 120.8(5) . .
O2H C11H O1H 125.5(7) . .
O2H C11H C8H 117.7(7) . .
O1H C11H C8H 115.9(6) . .
C5I C4I C1I 110.5(5) . .
C5I C4I C3I 111.7(4) . .
C1I C4I C3I 110.2(7) . .
C5I C4I C2I 107.7(6) . .
C1I C4I C2I 110.4(6) . .
C3I C4I C2I 106.2(6) . .
C6I C5I C10I 118.9(4) . .
C6I C5I C4I 119.8(3) . .
C10I C5I C4I 121.3(3) . .
C5I C6I C7I 120.3(5) . .
C8I C7I C6I 120.7(5) . .
C7I C8I C9I 119.3(5) . .
C7I C8I C11I 119.6(5) . .
C9I C8I C11I 121.1(5) . .
C8I C9I C10I 120.0(6) . .
C9I C10I C5I 120.9(5) . .
O2I C11I O1I 126.7(7) . .
O2I C11I C8I 115.8(6) . .
O1I C11I C8I 117.4(6) . .
C5J C4J C3J 112.0(6) . .
C5J C4J C1J 110.3(5) . .
C3J C4J C1J 109.9(6) . .
C5J C4J C2J 106.7(5) . .
C3J C4J C2J 108.5(6) . .
C1J C4J C2J 109.3(7) . .
C10J C5J C6J 119.3(5) . .
C10J C5J C4J 121.2(5) . .
C6J C5J C4J 119.5(4) . .
C7J C6J C5J 119.9(6) . .
C6J C7J C8J 121.7(6) . .
C7J C8J C9J 118.3(5) . .
C7J C8J C11J 120.9(6) . .
C9J C8J C11J 120.9(5) . .
C8J C9J C10J 120.6(6) . .
C5J C10J C9J 120.3(6) . .
O1J C11J O2J 123.3(7) . .
O1J C11J C8J 117.1(6) . .
O2J C11J C8J 119.1(7) . .
C5K C4K C1K 113.8(5) . .
C5K C4K C2K 108.3(6) . .
C1K C4K C2K 108.5(7) . .
C5K C4K C3K 107.8(5) . .
C1K C4K C3K 108.0(7) . .
C2K C4K C3K 110.4(6) . .
C6K C5K C10K 118.6(5) . .
C6K C5K C4K 121.7(5) . .
C10K C5K C4K 119.7(4) . .
C5K C6K C7K 120.1(6) . .
C8K C7K C6K 121.2(6) . .
C9K C8K C7K 119.0(6) . .
C9K C8K C11K 120.2(5) . .
C7K C8K C11K 120.8(5) . .
C8K C9K C10K 119.8(6) . .
C9K C10K C5K 121.4(6) . .
O1K C11K O2K 135.1(8) . .
O1K C11K C8K 113.1(7) . .
O2K C11K C8K 111.6(7) . .
C5L C4L C3L 111.3(5) . .
C5L C4L C1L 110.5(6) . .
C3L C4L C1L 110.4(6) . .
C5L C4L C2L 107.8(4) . .
C3L C4L C2L 108.5(6) . .
C1L C4L C2L 108.3(7) . .
C10L C5L C6L 120.9(4) . .
C10L C5L C4L 120.1(3) . .
C6L C5L C4L 119.0(3) . .
C7L C6L C5L 119.4(5) . .
C6L C7L C8L 119.3(6) . .
C9L C8L C7L 121.5(5) . .
C9L C8L C11L 120.1(5) . .
C7L C8L C11L 118.4(5) . .
C8L C9L C10L 118.5(6) . .
C5L C10L C9L 120.3(6) . .
O2L C11L O1L 120.8(6) . .
O2L C11L C8L 119.0(6) . .
O1L C11L C8L 120.1(6) . .
C5M C4M C3M 110.0(6) . .
C5M C4M C1M 111.1(6) . .
C3M C4M C1M 108.3(7) . .
C5M C4M C2M 110.0(6) . .
C3M C4M C2M 109.5(6) . .
C1M C4M C2M 107.9(7) . .
C10M C5M C6M 118.0(5) . .
C10M C5M C4M 121.6(3) . .
C6M C5M C4M 120.3(4) . .
C7M C6M C5M 121.8(5) . .
C6M C7M C8M 120.4(5) . .
C7M C8M C9M 117.9(6) . .
C7M C8M C11M 121.1(5) . .
C9M C8M C11M 121.1(5) . .
C8M C9M C10M 122.1(6) . .
C5M C10M C9M 119.8(5) . .
O2M C11M O1M 126.5(8) . .
O2M C11M C8M 113.4(8) . .
O1M C11M C8M 119.9(6) . .
C5N C4N C2N 111.9(6) . .
C5N C4N C3N 110.4(6) . .
C2N C4N C3N 108.6(6) . .
C5N C4N C1N 107.7(5) . .
C2N C4N C1N 110.0(7) . .
C3N C4N C1N 108.3(7) . .
C6N C5N C10N 118.6(5) . .
C6N C5N C4N 122.3(4) . .
C10N C5N C4N 119.1(4) . .
C5N C6N C7N 121.2(6) . .
C6N C7N C8N 120.1(6) . .
C9N C8N C7N 118.6(6) . .
C9N C8N C11N 120.4(6) . .
C7N C8N C11N 121.0(6) . .
C10N C9N C8N 121.3(7) . .
C9N C10N C5N 120.2(6) . .
O1N C11N O2N 124.4(8) . .
O1N C11N C8N 119.2(7) . .
O2N C11N C8N 115.9(7) . .
C5O C4O C2O 111.9(5) . .
C5O C4O C1O 109.9(6) . .
C2O C4O C1O 108.7(6) . .
C5O C4O C3O 108.1(5) . .
C2O C4O C3O 109.5(8) . .
C1O C4O C3O 108.7(6) . .
C10O C5O C6O 118.0(5) . .
C10O C5O C4O 121.8(5) . .
C6O C5O C4O 120.2(3) . .
C7O C6O C5O 120.7(5) . .
C6O C7O C8O 121.4(6) . .
C9O C8O C7O 117.7(6) . .
C9O C8O C11O 120.9(5) . .
C7O C8O C11O 121.4(5) . .
C8O C9O C10O 120.9(5) . .
C5O C10O C9O 121.2(6) . .
O2O C11O O1O 128.1(9) . .
O2O C11O C8O 114.0(6) . .
O1O C11O C8O 116.6(7) . .
C5P C4P C3P 111.4(3) . .
C5P C4P C1P 110.4(5) . .
C3P C4P C1P 111.2(7) . .
C5P C4P C2P 108.7(5) . .
C3P C4P C2P 108.4(7) . .
C1P C4P C2P 106.6(5) . .
C6P C5P C10P 118.0(4) . .
C6P C5P C4P 121.6(4) . .
C10P C5P C4P 120.4(4) . .
C5P C6P C7P 120.9(6) . .
C6P C7P C8P 121.1(6) . .
C9P C8P C7P 118.1(5) . .
C9P C8P C11P 121.1(5) . .
C7P C8P C11P 120.8(6) . .
C10P C9P C8P 120.3(6) . .
C9P C10P C5P 121.6(6) . .
O2P C11P O1P 128.1(7) . .
O2P C11P C8P 113.6(7) . .
O1P C11P C8P 117.7(7) . .
C5Q C4Q C2Q 110.0(5) . .
C5Q C4Q C3Q 108.9(7) . .
C2Q C4Q C3Q 111.6(7) . .
C5Q C4Q C1Q 108.4(4) . .
C2Q C4Q C1Q 110.2(7) . .
C3Q C4Q C1Q 107.7(8) . .
C10Q C5Q C6Q 119.2(4) . .
C10Q C5Q C4Q 121.5(5) . .
C6Q C5Q C4Q 119.3(4) . .
C7Q C6Q C5Q 119.5(5) . .
C6Q C7Q C8Q 122.2(6) . .
C9Q C8Q C7Q 118.0(5) . .
C9Q C8Q C11Q 122.0(5) . .
C7Q C8Q C11Q 120.0(6) . .
C8Q C9Q C10Q 120.1(6) . .
C5Q C10Q C9Q 121.0(6) . .
O2Q C11Q O1Q 128.7(7) . .
O2Q C11Q C8Q 112.8(6) . .
O1Q C11Q C8Q 115.2(7) . .
O1R C1R O2R 128.8(8) . .
O1R C1R C2R 115.4(10) . .
O2R C1R C2R 115.6(9) . .

loop_
_geom_bond_atom_site_label_1
_geom_bond_atom_site_label_2
_geom_bond_distance
_geom_bond_site_symmetry_2
Gd1 O1C 2.338(8) .
Gd1 O2D 2.354(9) 2_666
Gd1 O1A 2.365(7) .
Gd1 O6 2.368(7) .
Gd1 O1W 2.394(10) .
Gd1 O1B 2.413(9) .
Gd1 O6 2.417(7) 2_666
Gd1 O2 2.458(6) .
Gd1 Ti1 3.305(2) .
Gd1 Gd1 3.9033(15) 2_666
Gd2 O1I 2.384(8) .
Gd2 O4 2.384(8) .
Gd2 O2G 2.396(7) .
Gd2 O3 2.431(6) .
Gd2 O1J 2.447(7) .
Gd2 O1E 2.514(8) .
Gd2 O1L 2.542(7) .
Gd2 O8 2.568(8) .
Gd2 O5 2.578(8) .
Gd2 Ti4 3.287(2) .
Gd2 Ti2 3.347(2) .
Gd2 Ti1 3.614(2) .
Gd3 O4 2.314(8) .
Gd3 O2Q 2.314(8) .
Gd3 O1N 2.338(9) .
Gd3 O1P 2.388(7) .
Gd3 O2H 2.398(7) .
Gd3 O2J 2.456(7) .
Gd3 O1L 2.472(7) .
Gd3 O9 2.493(9) .
Gd3 Gd4 3.8985(11) .
Gd4 O8 2.324(9) .
Gd4 O2K 2.386(9) .
Gd4 O2L 2.391(7) .
Gd4 O1R 2.393(7) .
Gd4 O1M 2.432(10) .
Gd4 O1O 2.444(9) .
Gd4 O2J 2.451(8) .
Gd4 O9 2.463(8) .
Gd4 Ti4 3.721(3) .
Ti1 O6 1.751(6) .
Ti1 O3 1.905(9) .
Ti1 O2 1.939(8) .
Ti1 O2C 2.053(8) 2_666
Ti1 O1D 2.077(10) .
Ti1 O1E 2.203(6) .
Ti2 O4 1.719(8) .
Ti2 O5 1.911(7) .
Ti2 O1H 2.012(7) .
Ti2 O1G 2.040(7) .
Ti2 O1Q 2.089(8) .
Ti2 O2F 2.125(8) .
Ti3 O5 1.795(8) .
Ti3 O2 1.820(7) .
Ti3 O2A 2.005(8) .
Ti3 O2E 2.031(8) .
Ti3 O2B 2.082(9) .
Ti3 O1F 2.111(8) .
Ti4 O8 1.680(8) .
Ti4 O3 1.833(9) .
Ti4 O2I 2.062(8) .
Ti4 O1K 2.089(9) .
Ti4 O2R 2.109(8) .
Ti4 O2W 2.173(9) .
Ti5 O9 1.691(9) .
Ti5 O2M 1.932(9) .
Ti5 O2O 1.953(10) .
Ti5 O2P 1.976(8) .
Ti5 O2N 2.020(9) .
Ti5 O1 2.221(8) .
O1 C1 1.421(8) .
O1 C4 1.430(8) .
O6 Gd1 2.417(7) 2_666
O1A C11A 1.267(8) .
O2A C11A 1.234(8) .
O1B C11B 1.263(9) .
O2B C11B 1.261(9) .
O1C C11C 1.262(8) .
O2C C11C 1.233(9) .
O2C Ti1 2.053(8) 2_666
O1D C11D 1.263(10) .
O2D C11D 1.233(9) .
O2D Gd1 2.354(9) 2_666
O1E C11E 1.262(10) .
O2E C11E 1.249(10) .
O1F C11F 1.271(9) .
O2F C11F 1.248(9) .
O1G C11G 1.260(9) .
O2G C11G 1.242(9) .
O1H C11H 1.284(9) .
O2H C11H 1.235(9) .
O1I C11I 1.263(9) .
O2I C11I 1.259(8) .
O1J C11J 1.254(10) .
O2J C11J 1.272(9) .
O1K C11K 1.236(10) .
O2K C11K 1.261(10) .
O1L C11L 1.285(9) .
O2L C11L 1.267(9) .
O1M C11M 1.259(10) .
O2M C11M 1.231(9) .
O1N C11N 1.229(10) .
O2N C11N 1.246(10) .
O1O C11O 1.234(9) .
O2O C11O 1.222(10) .
O1P C11P 1.237(10) .
O2P C11P 1.237(10) .
O1Q C11Q 1.249(9) .
O2Q C11Q 1.246(10) .
O1R C1R 1.222(11) .
O2R C1R 1.256(11) .
C1 C2 1.530(8) .
C2 C3 1.534(8) .
C3 C4 1.527(9) .
C1A C4A 1.542(7) .
C2A C4A 1.556(6) .
C3A C4A 1.536(6) .
C4A C5A 1.520(5) .
C5A C6A 1.383(6) .
C5A C10A 1.386(6) .
C6A C7A 1.382(7) .
C7A C8A 1.390(7) .
C8A C9A 1.387(7) .
C8A C11A 1.505(7) .
C9A C10A 1.378(7) .
C1B C4B 1.535(7) .
C2B C4B 1.546(7) .
C3B C4B 1.545(7) .
C4B C5B 1.521(5) .
C5B C6B 1.392(5) .
C5B C10B 1.393(6) .
C6B C7B 1.396(7) .
C7B C8B 1.394(7) .
C8B C9B 1.384(7) .
C8B C11B 1.518(7) .
C9B C10B 1.382(7) .
C1C C4C 1.549(7) .
C2C C4C 1.541(7) .
C3C C4C 1.535(6) .
C4C C5C 1.514(6) .
C5C C6C 1.380(5) .
C5C C10C 1.385(6) .
C6C C7C 1.381(7) .
C7C C8C 1.385(6) .
C8C C9C 1.387(6) .
C8C C11C 1.495(7) .
C9C C10C 1.382(7) .
C1D C4D 1.556(7) .
C2D C4D 1.536(7) .
C3D C4D 1.537(7) .
C4D C5D 1.507(5) .
C5D C10D 1.379(6) .
C5D C6D 1.389(6) .
C6D C7D 1.383(7) .
C7D C8D 1.390(7) .
C8D C9D 1.378(7) .
C8D C11D 1.496(7) .
C9D C10D 1.392(7) .
C1E C4E 1.543(6) .
C2E C4E 1.535(7) .
C3E C4E 1.546(7) .
C4E C5E 1.525(6) .
C5E C6E 1.375(6) .
C5E C10E 1.379(6) .
C6E C7E 1.389(7) .
C7E C8E 1.382(7) .
C8E C9E 1.388(7) .
C8E C11E 1.508(7) .
C9E C10E 1.381(7) .
C1F C4F 1.550(7) .
C2F C4F 1.546(7) .
C3F C4F 1.535(7) .
C4F C5F 1.517(6) .
C5F C10F 1.385(7) .
C5F C6F 1.395(6) .
C6F C7F 1.380(7) .
C7F C8F 1.392(7) .
C8F C9F 1.388(7) .
C8F C11F 1.514(7) .
C9F C10F 1.393(7) .
C1G C4G 1.542(6) .
C2G C4G 1.544(7) .
C3G C4G 1.527(7) .
C4G C5G 1.517(5) .
C5G C6G 1.381(6) .
C5G C10G 1.387(6) .
C6G C7G 1.380(6) .
C7G C8G 1.381(7) .
C8G C9G 1.389(7) .
C8G C11G 1.510(6) .
C9G C10G 1.382(7) .
C1H C4H 1.540(7) .
C2H C4H 1.538(7) .
C3H C4H 1.544(6) .
C4H C5H 1.512(5) .
C5H C6H 1.386(6) .
C5H C10H 1.387(6) .
C6H C7H 1.381(7) .
C7H C8H 1.385(7) .
C8H C9H 1.384(6) .
C8H C11H 1.509(7) .
C9H C10H 1.382(7) .
C1I C4I 1.533(7) .
C2I C4I 1.552(7) .
C3I C4I 1.543(7) .
C4I C5I 1.514(5) .
C5I C6I 1.387(5) .
C5I C10I 1.388(6) .
C6I C7I 1.387(7) .
C7I C8I 1.382(7) .
C8I C9I 1.386(6) .
C8I C11I 1.510(7) .
C9I C10I 1.387(7) .
C1J C4J 1.535(7) .
C2J C4J 1.547(7) .
C3J C4J 1.534(7) .
C4J C5J 1.523(6) .
C5J C10J 1.385(6) .
C5J C6J 1.386(7) .
C6J C7J 1.378(7) .
C7J C8J 1.382(7) .
C8J C9J 1.387(7) .
C8J C11J 1.501(7) .
C9J C10J 1.390(7) .
C1K C4K 1.537(7) .
C2K C4K 1.540(6) .
C3K C4K 1.550(7) .
C4K C5K 1.517(6) .
C5K C6K 1.382(5) .
C5K C10K 1.389(6) .
C6K C7K 1.386(7) .
C7K C8K 1.385(7) .
C8K C9K 1.382(7) .
C8K C11K 1.519(7) .
C9K C10K 1.387(7) .
C1L C4L 1.538(6) .
C2L C4L 1.551(7) .
C3L C4L 1.531(7) .
C4L C5L 1.519(5) .
C5L C10L 1.372(6) .
C5L C6L 1.388(6) .
C6L C7L 1.385(6) .
C7L C8L 1.387(7) .
C8L C9L 1.382(7) .
C8L C11L 1.493(6) .
C9L C10L 1.395(6) .
C1M C4M 1.543(7) .
C2M C4M 1.544(7) .
C3M C4M 1.541(7) .
C4M C5M 1.518(6) .
C5M C10M 1.386(6) .
C5M C6M 1.387(5) .
C6M C7M 1.382(7) .
C7M C8M 1.382(7) .
C8M C9M 1.382(6) .
C8M C11M 1.520(7) .
C9M C10M 1.391(7) .
C1N C4N 1.544(6) .
C2N C4N 1.538(7) .
C3N C4N 1.544(7) .
C4N C5N 1.519(5) .
C5N C6N 1.379(6) .
C5N C10N 1.391(7) .
C6N C7N 1.387(7) .
C7N C8N 1.387(7) .
C8N C9N 1.386(7) .
C8N C11N 1.504(7) .
C9N C10N 1.377(7) .
C1O C4O 1.544(7) .
C2O C4O 1.536(7) .
C3O C4O 1.549(7) .
C4O C5O 1.519(5) .
C5O C10O 1.380(5) .
C5O C6O 1.387(6) .
C6O C7O 1.384(7) .
C7O C8O 1.385(6) .
C8O C9O 1.384(7) .
C8O C11O 1.514(7) .
C9O C10O 1.389(7) .
C1P C4P 1.543(7) .
C2P C4P 1.553(7) .
C3P C4P 1.529(7) .
C4P C5P 1.520(4) .
C5P C6P 1.382(7) .
C5P C10P 1.387(6) .
C6P C7P 1.384(6) .
C7P C8P 1.391(7) .
C8P C9P 1.390(7) .
C8P C11P 1.502(6) .
C9P C10P 1.385(6) .
C1Q C4Q 1.551(7) .
C2Q C4Q 1.537(7) .
C3Q C4Q 1.547(7) .
C4Q C5Q 1.519(3) .
C5Q C10Q 1.386(7) .
C5Q C6Q 1.386(7) .
C6Q C7Q 1.383(6) .
C7Q C8Q 1.392(7) .
C8Q C9Q 1.390(7) .
C8Q C11Q 1.505(7) .
C9Q C10Q 1.395(7) .
C1R C2R 1.515(8) .

loop_
_platon_squeeze_void_nr
_platon_squeeze_void_average_x
_platon_squeeze_void_average_y
_platon_squeeze_void_average_z
_platon_squeeze_void_volume
_platon_squeeze_void_count_electrons
_platon_squeeze_void_content
1 -0.004 0.497 0.000 3917 1878 ' '
2 0.164 0.479 0.558 100 50 ' '
3 0.836 0.521 0.442 100 42 ' '
